data_2240992
loop_
_publ_author_name
'Edwards, Julia A.'
'McDonald, Robert'
'Szczepura, Lisa F.'

_publ_section_title
;
 Crystal structure of
 octa-\m~3~-selenido-(<i>p</i>-toluenesulfonato-\k<i>O</i>)pentakis(triethylphosphane-\k<i>P</i>)-<i>octahedro</i>-hexarhenium(III)
 <i>p</i>-toluenesulfonate dichloromethane disolvate
;
_journal_issue 9
_journal_name_full 'Acta Crystallographica Section E'
_journal_page_first m158
_journal_page_last m159
_journal_paper_doi 10.1107/S2056989015014334
_journal_volume 71
_journal_year 2015
_chemical_formula_iupac '[Re6 Se8 (C7 H7 O3 S) (C6 H15 P)5] (C7 H7 O3 S), 2C H2 Cl2'
_chemical_formula_moiety 'C37 H82 O3 P5 Re6 S Se8, C7 H7 O3 S, 2(C H2 Cl2)'
_chemical_formula_sum 'C46 H93 Cl4 O6 P5 Re6 S2 Se8'
_chemical_formula_weight 2851.85
_chemical_name_systematic
;Octa-\m~3~-selenido-(<i>p</i>-toluenesulfonato-\k<i>O</i>)pentakis(triethylphosphane-\k<i>P</i>)-<i>octahedro</i>-hexarhenium(III)
<i>p</i>-toluenesulfonate dichloromethane disolvate
;
_space_group_IT_number 2
_symmetry_cell_setting triclinic
_symmetry_space_group_name_Hall '-P 1'
_symmetry_space_group_name_H-M 'P -1'
_atom_sites_solution_hydrogens geom
_audit_creation_method SHELXL-2013
_cell_angle_alpha 93.4729(11)
_cell_angle_beta 95.9862(12)
_cell_angle_gamma 100.0851(11)
_cell_formula_units_Z 2
_cell_length_a 11.7432(10)
_cell_length_b 16.6878(14)
_cell_length_c 18.9786(16)
_cell_measurement_reflns_used 7041
_cell_measurement_temperature 193(2)
_cell_measurement_theta_max 27.44
_cell_measurement_theta_min 2.20
_cell_volume 3629.9(5)
_computing_cell_refinement
;
SAINT (Bruker, 2006)
;
_computing_data_collection
;
SMART (Bruker, 2006)
;
_computing_data_reduction
;
SAINT (Bruker, 2006)
;
_computing_molecular_graphics
;
SHELXTL (Sheldrick, 2008)
;
_computing_publication_material
;
SHELXTL (Sheldrick, 2008)
;
_computing_structure_refinement
;
SHELXL2013 (Sheldrick, 2015)
;
_computing_structure_solution
;
DIRDIF99 (Beurskens <i>et al.</i>,  2008)
;
_diffrn_ambient_temperature 193(2)
_diffrn_detector_area_resol_mean 8.192
_diffrn_measured_fraction_theta_full 0.997
_diffrn_measured_fraction_theta_max 0.986
_diffrn_measurement_device_type 'Bruker PLATFORM/SMART 1000 CCD area-detector'
_diffrn_measurement_method '\w scans'
_diffrn_radiation_type MoK\a
_diffrn_radiation_wavelength 0.71073
_diffrn_reflns_av_R_equivalents 0.0305
_diffrn_reflns_limit_h_max 15
_diffrn_reflns_limit_h_min -15
_diffrn_reflns_limit_k_max 21
_diffrn_reflns_limit_k_min -21
_diffrn_reflns_limit_l_max 24
_diffrn_reflns_limit_l_min -24
_diffrn_reflns_number 31748
_diffrn_reflns_theta_full 25.242
_diffrn_reflns_theta_max 27.466
_diffrn_reflns_theta_min 1.713
_exptl_absorpt_coefficient_mu 14.330
_exptl_absorpt_correction_T_max 0.2550
_exptl_absorpt_correction_T_min 0.0316
_exptl_absorpt_correction_type integration
_exptl_absorpt_process_details
;
(SADABS; Sheldrick, 2008)
;
_exptl_crystal_colour orange
_exptl_crystal_density_diffrn 2.609
_exptl_crystal_description prism
_exptl_crystal_F_000 2628
_exptl_crystal_size_max 0.480
_exptl_crystal_size_mid 0.280
_exptl_crystal_size_min 0.100
_refine_diff_density_max 2.671
_refine_diff_density_min -1.264
_refine_ls_extinction_method none
_refine_ls_goodness_of_fit_ref 1.020
_refine_ls_hydrogen_treatment constr
_refine_ls_matrix_type full
_refine_ls_number_parameters 693
_refine_ls_number_reflns 16405
_refine_ls_number_restraints 0
_refine_ls_restrained_S_all 1.020
_refine_ls_R_factor_all 0.0590
_refine_ls_R_factor_gt 0.0358
_refine_ls_shift/su_max 0.001
_refine_ls_shift/su_mean 0.000
_refine_ls_structure_factor_coef Fsqd
_refine_ls_weighting_details 'w=1/[\s^2^(Fo^2^)+(0.0380P)^2^+7.5887P] where P=(Fo^2^+2Fc^2^)/3'
_refine_ls_weighting_scheme calc
_refine_ls_wR_factor_gt 0.0869
_refine_ls_wR_factor_ref 0.0967
_reflns_number_gt 11401
_reflns_number_total 16405
_reflns_threshold_expression 'I > 2\s(I)'
_cod_data_source_file pj2021sup1.cf
_cod_data_source_block I
_cod_database_code 2240992
_shelx_space_group_comment
;
The symmetry employed for this shelxl refinement is uniquely defined
by the following loop, which should always be used as a source of
symmetry information in preference to the above space-group names.
They are only intended as comments.
;
_shelx_estimated_absorpt_t_min 0.055
_shelx_estimated_absorpt_t_max 0.328
_shelxl_version_number 2.013

loop_
_space_group_symop_operation_xyz
'x, y, z'
'-x, -y, -z'

loop_
_atom_site_type_symbol
_atom_site_label
_atom_site_fract_x
_atom_site_fract_y
_atom_site_fract_z
_atom_site_U_iso_or_equiv
_atom_site_adp_type
_atom_site_calc_flag
_atom_site_occupancy
_atom_site_disorder_assembly
_atom_site_disorder_group
Re Re1 0.12366(2) 0.35432(2) 0.22926(2) 0.02007(6) Uani d 1 . .
Re Re2 0.16617(2) 0.29786(2) 0.10389(2) 0.02159(7) Uani d 1 . .
Re Re3 0.13895(2) 0.19879(2) 0.20606(2) 0.02062(7) Uani d 1 . .
Re Re4 0.30352(2) 0.29772(2) 0.29017(2) 0.02004(6) Uani d 1 . .
Re Re5 0.33294(2) 0.39696(2) 0.18802(2) 0.02136(7) Uani d 1 . .
Re Re6 0.34623(2) 0.24274(2) 0.16411(2) 0.02221(7) Uani d 1 . .
Se Se1 -0.02863(6) 0.25580(4) 0.14801(3) 0.02465(15) Uani d 1 . .
Se Se2 0.10186(6) 0.25694(4) 0.32525(3) 0.02334(14) Uani d 1 . .
Se Se3 0.28647(6) 0.44606(4) 0.30833(3) 0.02378(14) Uani d 1 . .
Se Se4 0.15816(6) 0.44579(4) 0.12967(4) 0.02754(16) Uani d 1 . .
Se Se5 0.18447(6) 0.15003(4) 0.08552(3) 0.02631(15) Uani d 1 . .
Se Se6 0.31453(6) 0.14981(4) 0.26240(4) 0.02578(15) Uani d 1 . .
Se Se7 0.49890(6) 0.33842(4) 0.24662(4) 0.02539(15) Uani d 1 . .
Se Se8 0.36656(6) 0.34011(4) 0.06760(4) 0.02695(15) Uani d 1 . .
S S1 0.58942(18) 0.19272(12) 0.10790(11) 0.0404(5) Uani d 1 . .
P P1 -0.02451(16) 0.42936(10) 0.27116(10) 0.0267(4) Uani d 1 . .
P P2 0.06449(18) 0.29468(11) -0.01759(9) 0.0289(4) Uani d 1 . .
P P3 0.01218(17) 0.06768(10) 0.22232(10) 0.0277(4) Uani d 1 . .
P P4 0.39486(17) 0.29590(11) 0.41376(9) 0.0266(4) Uani d 1 . .
P P5 0.47147(19) 0.52475(11) 0.17694(10) 0.0357(5) Uani d 1 . .
O O1 0.4663(4) 0.1748(3) 0.1248(3) 0.0323(11) Uani d 1 . .
O O2 0.6306(5) 0.2788(3) 0.1027(3) 0.0562(17) Uani d 1 . .
O O3 0.6607(5) 0.1522(4) 0.1537(3) 0.0618(18) Uani d 1 . .
C C1 0.5763(8) 0.1441(5) 0.0219(5) 0.046(2) Uani d 1 . .
C C2 0.6345(11) 0.0810(7) 0.0078(6) 0.083(4) Uani d 1 . .
H H2 0.6805 0.0625 0.0456 0.100 Uiso calc 1 . .
C C3 0.6272(11) 0.0436(7) -0.0609(6) 0.077(3) Uani d 1 . .
H H3 0.6694 0.0011 -0.0697 0.092 Uiso calc 1 . .
C C4 0.5604(10) 0.0679(6) -0.1147(6) 0.064(3) Uani d 1 . .
C C5 0.4992(13) 0.1288(8) -0.1005(6) 0.108(5) Uani d 1 . .
H H5 0.4500 0.1456 -0.1375 0.130 Uiso calc 1 . .
C C6 0.5091(13) 0.1662(9) -0.0313(6) 0.122(6) Uani d 1 . .
H H6 0.4667 0.2085 -0.0224 0.146 Uiso calc 1 . .
C C7 0.5535(11) 0.0278(7) -0.1896(6) 0.083(4) Uani d 1 . .
H H7A 0.6287 0.0130 -0.1970 0.100 Uiso calc 1 . .
H H7B 0.5344 0.0662 -0.2242 0.100 Uiso calc 1 . .
H H7C 0.4929 -0.0214 -0.1958 0.100 Uiso calc 1 . .
C C11 -0.0042(7) 0.4563(4) 0.3667(4) 0.0351(17) Uani d 1 . .
H H11A -0.0040 0.4056 0.3910 0.042 Uiso calc 1 . .
H H11B 0.0737 0.4910 0.3791 0.042 Uiso calc 1 . .
C C12 -0.0937(8) 0.5010(5) 0.3965(4) 0.046(2) Uani d 1 . .
H H12A -0.0747 0.5115 0.4482 0.055 Uiso calc 1 . .
H H12B -0.1715 0.4672 0.3857 0.055 Uiso calc 1 . .
H H12C -0.0925 0.5530 0.3749 0.055 Uiso calc 1 . .
C C13 -0.1760(7) 0.3747(4) 0.2540(4) 0.0373(18) Uani d 1 . .
H H13A -0.2280 0.4115 0.2693 0.045 Uiso calc 1 . .
H H13B -0.1959 0.3610 0.2022 0.045 Uiso calc 1 . .
C C14 -0.1991(7) 0.2963(4) 0.2920(4) 0.0391(18) Uani d 1 . .
H H14A -0.2825 0.2732 0.2845 0.047 Uiso calc 1 . .
H H14B -0.1742 0.3086 0.3430 0.047 Uiso calc 1 . .
H H14C -0.1552 0.2568 0.2729 0.047 Uiso calc 1 . .
C C15 -0.0325(7) 0.5260(4) 0.2323(4) 0.0377(18) Uani d 1 . .
H H15A -0.0461 0.5153 0.1800 0.045 Uiso calc 1 . .
H H15B -0.1008 0.5465 0.2478 0.045 Uiso calc 1 . .
C C16 0.0724(8) 0.5918(4) 0.2507(4) 0.045(2) Uani d 1 . .
H H16A 0.0568 0.6425 0.2316 0.053 Uiso calc 1 . .
H H16B 0.1388 0.5755 0.2301 0.053 Uiso calc 1 . .
H H16C 0.0905 0.6004 0.3025 0.053 Uiso calc 1 . .
C C21 -0.0445(7) 0.2022(5) -0.0443(4) 0.0394(19) Uani d 1 . .
H H21A -0.0043 0.1548 -0.0431 0.047 Uiso calc 1 . .
H H21B -0.0999 0.1961 -0.0082 0.047 Uiso calc 1 . .
C C22 -0.1147(8) 0.1979(5) -0.1174(4) 0.049(2) Uani d 1 . .
H H22A -0.1685 0.1454 -0.1261 0.059 Uiso calc 1 . .
H H22B -0.0616 0.2030 -0.1540 0.059 Uiso calc 1 . .
H H22C -0.1590 0.2425 -0.1188 0.059 Uiso calc 1 . .
C C23 0.1580(7) 0.3016(5) -0.0883(4) 0.0392(19) Uani d 1 . .
H H23A 0.1103 0.3071 -0.1333 0.047 Uiso calc 1 . .
H H23B 0.2176 0.3520 -0.0780 0.047 Uiso calc 1 . .
C C24 0.2195(8) 0.2302(5) -0.0994(4) 0.046(2) Uani d 1 . .
H H24A 0.2675 0.2394 -0.1384 0.055 Uiso calc 1 . .
H H24B 0.1617 0.1800 -0.1111 0.055 Uiso calc 1 . .
H H24C 0.2693 0.2250 -0.0557 0.055 Uiso calc 1 . .
C C25 -0.0151(7) 0.3782(5) -0.0342(4) 0.0410(19) Uani d 1 . .
H H25A 0.0408 0.4305 -0.0252 0.049 Uiso calc 1 . .
H H25B -0.0466 0.3727 -0.0850 0.049 Uiso calc 1 . .
C C26 -0.1155(8) 0.3824(5) 0.0105(5) 0.053(2) Uani d 1 . .
H H26A -0.1515 0.4293 -0.0013 0.064 Uiso calc 1 . .
H H26B -0.0856 0.3884 0.0611 0.064 Uiso calc 1 . .
H H26C -0.1737 0.3321 0.0004 0.064 Uiso calc 1 . .
C C31 -0.0210(8) -0.0054(4) 0.1442(4) 0.042(2) Uani d 1 . .
H H31A 0.0532 -0.0123 0.1263 0.051 Uiso calc 1 . .
H H31B -0.0572 -0.0588 0.1592 0.051 Uiso calc 1 . .
C C32 -0.0993(9) 0.0163(5) 0.0844(4) 0.058(3) Uani d 1 . .
H H32A -0.1149 -0.0281 0.0464 0.069 Uiso calc 1 . .
H H32B -0.0618 0.0666 0.0660 0.069 Uiso calc 1 . .
H H32C -0.1728 0.0244 0.1013 0.069 Uiso calc 1 . .
C C33 -0.1291(7) 0.0800(5) 0.2480(4) 0.0395(19) Uani d 1 . .
H H33A -0.1165 0.1133 0.2941 0.047 Uiso calc 1 . .
H H33B -0.1665 0.1110 0.2123 0.047 Uiso calc 1 . .
C C34 -0.2127(8) 0.0017(5) 0.2552(5) 0.055(2) Uani d 1 . .
H H34A -0.2861 0.0147 0.2687 0.066 Uiso calc 1 . .
H H34B -0.1784 -0.0288 0.2918 0.066 Uiso calc 1 . .
H H34C -0.2277 -0.0315 0.2097 0.066 Uiso calc 1 . .
C C35 0.0707(7) 0.0060(4) 0.2885(4) 0.0348(17) Uani d 1 . .
H H35A 0.0161 -0.0467 0.2865 0.042 Uiso calc 1 . .
H H35B 0.1452 -0.0060 0.2745 0.042 Uiso calc 1 . .
C C36 0.0925(8) 0.0420(5) 0.3650(4) 0.046(2) Uani d 1 . .
H H36A 0.1228 0.0031 0.3953 0.055 Uiso calc 1 . .
H H36B 0.0193 0.0531 0.3805 0.055 Uiso calc 1 . .
H H36C 0.1494 0.0930 0.3687 0.055 Uiso calc 1 . .
C C41 0.5134(7) 0.3820(5) 0.4418(4) 0.0407(19) Uani d 1 . .
H H41A 0.5739 0.3808 0.4093 0.049 Uiso calc 1 . .
H H41B 0.4827 0.4330 0.4357 0.049 Uiso calc 1 . .
C C42 0.5712(8) 0.3856(5) 0.5176(4) 0.050(2) Uani d 1 . .
H H42A 0.6305 0.4353 0.5275 0.060 Uiso calc 1 . .
H H42B 0.6080 0.3377 0.5236 0.060 Uiso calc 1 . .
H H42C 0.5124 0.3861 0.5506 0.060 Uiso calc 1 . .
C C43 0.4584(7) 0.2066(4) 0.4322(4) 0.0375(19) Uani d 1 . .
H H43A 0.4822 0.2090 0.4840 0.045 Uiso calc 1 . .
H H43B 0.3972 0.1575 0.4197 0.045 Uiso calc 1 . .
C C44 0.5638(8) 0.1958(5) 0.3935(5) 0.049(2) Uani d 1 . .
H H44A 0.5945 0.1483 0.4098 0.059 Uiso calc 1 . .
H H44B 0.6244 0.2448 0.4039 0.059 Uiso calc 1 . .
H H44C 0.5399 0.1874 0.3422 0.059 Uiso calc 1 . .
C C45 0.2999(7) 0.2951(5) 0.4839(4) 0.0393(19) Uani d 1 . .
H H45A 0.2359 0.2473 0.4733 0.047 Uiso calc 1 . .
H H45B 0.3451 0.2874 0.5292 0.047 Uiso calc 1 . .
C C46 0.2465(8) 0.3717(5) 0.4943(4) 0.045(2) Uani d 1 . .
H H46A 0.1957 0.3650 0.5322 0.054 Uiso calc 1 . .
H H46B 0.2008 0.3799 0.4500 0.054 Uiso calc 1 . .
H H46C 0.3087 0.4192 0.5075 0.054 Uiso calc 1 . .
C C51 0.6216(9) 0.5128(6) 0.1577(5) 0.064(3) Uani d 1 . .
H H51A 0.6737 0.5665 0.1691 0.076 Uiso calc 1 . .
H H51B 0.6495 0.4747 0.1907 0.076 Uiso calc 1 . .
C C52 0.6356(9) 0.4832(6) 0.0850(5) 0.070(3) Uani d 1 . .
H H52A 0.7187 0.4872 0.0802 0.085 Uiso calc 1 . .
H H52B 0.6011 0.5165 0.0509 0.085 Uiso calc 1 . .
H H52C 0.5964 0.4261 0.0756 0.085 Uiso calc 1 . .
C C53 0.5125(10) 0.5942(5) 0.2573(5) 0.068(3) Uani d 1 . .
H H53A 0.5558 0.6466 0.2444 0.081 Uiso calc 1 . .
H H53B 0.4406 0.6054 0.2758 0.081 Uiso calc 1 . .
C C54 0.5877(9) 0.5626(6) 0.3171(5) 0.067(3) Uani d 1 . .
H H54A 0.6022 0.6021 0.3588 0.080 Uiso calc 1 . .
H H54B 0.6620 0.5556 0.3008 0.080 Uiso calc 1 . .
H H54C 0.5466 0.5101 0.3297 0.080 Uiso calc 1 . .
C C55 0.4257(12) 0.5886(6) 0.1134(6) 0.089(4) Uani d 1 . .
H H55A 0.4962 0.6185 0.0958 0.107 Uiso calc 0.65 A 1
H H55B 0.3803 0.5530 0.0727 0.107 Uiso calc 0.65 A 1
H H55C 0.4270 0.5578 0.0673 0.107 Uiso calc 0.35 B 2
H H55D 0.3422 0.5864 0.1187 0.107 Uiso calc 0.35 B 2
C C56A 0.3580(17) 0.6468(11) 0.1335(10) 0.085(5) Uiso d 0.65 C 1
H H56A 0.3389 0.6772 0.0926 0.102 Uiso calc 0.65 C 1
H H56B 0.4024 0.6848 0.1721 0.102 Uiso calc 0.65 C 1
H H56C 0.2859 0.6187 0.1495 0.102 Uiso calc 0.65 C 1
C C56B 0.466(3) 0.672(2) 0.1006(19) 0.094(11) Uiso d 0.35 C 2
H H56D 0.4193 0.6859 0.0591 0.112 Uiso calc 0.35 C 2
H H56E 0.5481 0.6785 0.0915 0.112 Uiso calc 0.35 C 2
H H56F 0.4598 0.7074 0.1423 0.112 Uiso calc 0.35 C 2
S S2 0.1203(2) 0.25430(12) 0.69762(10) 0.0397(5) Uani d 1 . .
O O4 0.2051(6) 0.3129(3) 0.7426(3) 0.0593(18) Uani d 1 . .
O O5 0.0437(5) 0.2020(3) 0.7371(3) 0.0578(17) Uani d 1 . .
O O6 0.0570(8) 0.2922(4) 0.6441(4) 0.085(3) Uani d 1 . .
C C61 0.1949(7) 0.1916(4) 0.6514(4) 0.0346(17) Uani d 1 . .
C C62 0.1339(8) 0.1340(5) 0.5971(4) 0.0409(19) Uani d 1 . .
H H62 0.0527 0.1310 0.5847 0.049 Uiso calc 1 . .
C C63 0.1924(9) 0.0821(5) 0.5618(5) 0.053(2) Uani d 1 . .
H H63 0.1498 0.0432 0.5257 0.064 Uiso calc 1 . .
C C64 0.3105(9) 0.0847(5) 0.5772(5) 0.050(2) Uani d 1 . .
C C65 0.3699(8) 0.1410(5) 0.6309(5) 0.055(2) Uani d 1 . .
H H65 0.4511 0.1438 0.6432 0.066 Uiso calc 1 . .
C C66 0.3122(8) 0.1937(5) 0.6671(5) 0.046(2) Uani d 1 . .
H H66 0.3551 0.2321 0.7035 0.055 Uiso calc 1 . .
C C67 0.3712(11) 0.0272(5) 0.5381(6) 0.081(4) Uani d 1 . .
H H67A 0.3421 0.0223 0.4874 0.097 Uiso calc 1 . .
H H67B 0.3559 -0.0266 0.5569 0.097 Uiso calc 1 . .
H H67C 0.4552 0.0483 0.5443 0.097 Uiso calc 1 . .
Cl Cl1S 0.1511(3) 0.67463(18) 0.49345(15) 0.0790(8) Uani d 1 . .
Cl Cl2S 0.1300(3) 0.8404(2) 0.53900(19) 0.0944(10) Uani d 1 . .
C C1S 0.0595(10) 0.7443(7) 0.5080(6) 0.079(3) Uani d 1 . .
H H1SA 0.0109 0.7478 0.4629 0.094 Uiso calc 1 . .
H H1SB 0.0065 0.7231 0.5427 0.094 Uiso calc 1 . .
Cl Cl3S 0.2826(7) 0.8779(5) 0.3829(4) 0.105(3) Uiso d 0.5 D 1
Cl Cl4S 0.3255(6) 0.7327(4) 0.3274(3) 0.0828(17) Uiso d 0.5 D 1
Cl Cl5S 0.3045(6) 0.9045(4) 0.3569(4) 0.0836(19) Uiso d 0.5 D 2
Cl Cl6S 0.3205(7) 0.7571(5) 0.2778(4) 0.109(2) Uiso d 0.5 D 2
C C2S 0.2295(12) 0.8018(8) 0.3232(8) 0.109(5) Uani d 1 . .
H H2SA 0.2221 0.8218 0.2752 0.131 Uiso calc 0.5 D 1
H H2SB 0.1515 0.7749 0.3332 0.131 Uiso calc 0.5 D 1
H H2SC 0.2069 0.7694 0.3632 0.131 Uiso calc 0.5 D 2
H H2SD 0.1580 0.8048 0.2916 0.131 Uiso calc 0.5 D 2

loop_
_atom_site_aniso_label
_atom_site_aniso_U_11
_atom_site_aniso_U_22
_atom_site_aniso_U_33
_atom_site_aniso_U_12
_atom_site_aniso_U_13
_atom_site_aniso_U_23
Re1 0.02175(14) 0.01753(12) 0.02081(13) 0.00464(10) 0.00118(11) -0.00026(9)
Re2 0.02488(15) 0.01949(13) 0.01971(13) 0.00389(11) 0.00088(11) -0.00048(10)
Re3 0.02332(15) 0.01668(12) 0.02117(13) 0.00340(10) 0.00110(11) -0.00064(9)
Re4 0.02163(14) 0.01778(13) 0.02046(13) 0.00447(10) 0.00114(11) -0.00061(9)
Re5 0.02378(15) 0.01844(13) 0.02146(14) 0.00346(11) 0.00243(11) -0.00009(10)
Re6 0.02424(15) 0.01994(13) 0.02252(14) 0.00545(11) 0.00282(11) -0.00207(10)
Se1 0.0241(4) 0.0240(3) 0.0248(3) 0.0040(3) -0.0001(3) -0.0005(3)
Se2 0.0249(4) 0.0217(3) 0.0231(3) 0.0036(3) 0.0033(3) 0.0007(2)
Se3 0.0261(4) 0.0196(3) 0.0246(3) 0.0035(3) 0.0019(3) -0.0027(2)
Se4 0.0326(4) 0.0225(3) 0.0278(4) 0.0069(3) 0.0012(3) 0.0029(3)
Se5 0.0310(4) 0.0220(3) 0.0246(3) 0.0045(3) 0.0014(3) -0.0044(3)
Se6 0.0291(4) 0.0202(3) 0.0285(4) 0.0072(3) 0.0008(3) 0.0011(3)
Se7 0.0235(4) 0.0252(3) 0.0271(4) 0.0050(3) 0.0021(3) -0.0010(3)
Se8 0.0302(4) 0.0275(3) 0.0227(3) 0.0037(3) 0.0047(3) 0.0000(3)
S1 0.0315(11) 0.0419(11) 0.0480(12) 0.0094(9) 0.0045(9) -0.0030(9)
P1 0.0279(10) 0.0244(9) 0.0291(9) 0.0091(8) 0.0029(8) 0.0005(7)
P2 0.0353(11) 0.0283(9) 0.0227(9) 0.0068(8) 0.0001(8) 0.0017(7)
P3 0.0296(10) 0.0206(8) 0.0299(10) -0.0010(8) -0.0001(8) 0.0008(7)
P4 0.0301(10) 0.0268(9) 0.0226(9) 0.0065(8) 0.0000(8) 0.0013(7)
P5 0.0435(13) 0.0264(10) 0.0342(11) -0.0022(9) 0.0063(9) 0.0013(8)
O1 0.030(3) 0.025(2) 0.041(3) 0.005(2) 0.004(2) -0.002(2)
O2 0.046(4) 0.040(3) 0.074(4) -0.012(3) 0.015(3) -0.012(3)
O3 0.037(4) 0.090(5) 0.062(4) 0.030(4) -0.006(3) 0.007(4)
C1 0.040(5) 0.046(5) 0.050(5) 0.010(4) 0.007(4) -0.004(4)
C2 0.103(10) 0.093(9) 0.072(8) 0.061(8) 0.018(7) 0.009(7)
C3 0.094(9) 0.070(7) 0.078(8) 0.043(7) 0.020(7) -0.003(6)
C4 0.078(8) 0.052(6) 0.064(7) 0.014(6) 0.027(6) -0.008(5)
C5 0.147(13) 0.145(12) 0.056(7) 0.106(11) 0.000(8) -0.019(7)
C6 0.184(16) 0.161(13) 0.048(6) 0.143(13) -0.023(8) -0.027(7)
C7 0.102(10) 0.074(7) 0.078(8) 0.023(7) 0.036(7) -0.022(6)
C11 0.036(5) 0.034(4) 0.038(4) 0.014(3) 0.008(4) -0.002(3)
C12 0.062(6) 0.045(5) 0.034(4) 0.021(4) 0.006(4) -0.001(4)
C13 0.042(5) 0.037(4) 0.034(4) 0.017(4) -0.008(4) 0.000(3)
C14 0.030(4) 0.042(4) 0.044(5) 0.002(4) 0.008(4) 0.005(4)
C15 0.045(5) 0.029(4) 0.044(5) 0.018(4) 0.008(4) 0.009(3)
C16 0.056(6) 0.028(4) 0.051(5) 0.011(4) 0.013(4) 0.004(4)
C21 0.040(5) 0.040(4) 0.036(4) 0.006(4) 0.000(4) 0.000(3)
C22 0.044(5) 0.056(5) 0.043(5) 0.009(4) -0.006(4) -0.005(4)
C23 0.051(5) 0.040(4) 0.024(4) -0.001(4) 0.006(4) 0.002(3)
C24 0.050(6) 0.053(5) 0.036(5) 0.009(4) 0.011(4) -0.002(4)
C25 0.051(5) 0.040(4) 0.032(4) 0.013(4) -0.005(4) 0.007(3)
C26 0.058(6) 0.051(5) 0.053(5) 0.030(5) -0.010(5) 0.004(4)
C31 0.054(6) 0.025(4) 0.043(5) -0.002(4) 0.002(4) -0.005(3)
C32 0.067(7) 0.055(6) 0.040(5) -0.007(5) -0.013(5) 0.000(4)
C33 0.035(5) 0.038(4) 0.043(5) -0.001(4) 0.002(4) 0.007(3)
C34 0.042(5) 0.046(5) 0.076(7) -0.001(4) 0.004(5) 0.018(5)
C35 0.035(4) 0.022(3) 0.046(5) 0.002(3) 0.004(4) 0.009(3)
C36 0.058(6) 0.037(4) 0.040(5) 0.005(4) -0.005(4) 0.012(4)
C41 0.041(5) 0.041(4) 0.039(4) 0.008(4) -0.001(4) 0.001(4)
C42 0.050(6) 0.045(5) 0.047(5) 0.003(4) -0.013(4) -0.012(4)
C43 0.050(5) 0.033(4) 0.034(4) 0.020(4) 0.000(4) 0.008(3)
C44 0.048(5) 0.047(5) 0.057(5) 0.023(4) 0.002(4) 0.003(4)
C45 0.039(5) 0.049(5) 0.031(4) 0.012(4) 0.004(4) 0.004(3)
C46 0.047(5) 0.056(5) 0.034(4) 0.014(4) 0.008(4) -0.008(4)
C51 0.060(7) 0.059(6) 0.067(7) -0.009(5) 0.010(5) 0.020(5)
C52 0.071(8) 0.053(6) 0.082(8) -0.010(5) 0.029(6) -0.010(5)
C53 0.090(8) 0.044(5) 0.051(6) -0.022(5) -0.012(6) -0.005(4)
C54 0.070(7) 0.066(6) 0.048(6) -0.028(5) 0.004(5) -0.005(5)
C55 0.122(11) 0.049(6) 0.087(8) 0.004(7) -0.023(8) 0.025(6)
S2 0.0549(14) 0.0320(10) 0.0315(10) 0.0047(9) 0.0068(10) 0.0020(8)
O4 0.069(5) 0.044(3) 0.058(4) -0.013(3) 0.025(3) -0.013(3)
O5 0.053(4) 0.046(3) 0.074(4) -0.002(3) 0.031(4) -0.008(3)
O6 0.134(7) 0.088(5) 0.056(4) 0.083(5) 0.015(4) 0.001(4)
C61 0.040(5) 0.026(4) 0.036(4) 0.003(3) 0.001(4) 0.009(3)
C62 0.049(5) 0.040(4) 0.033(4) 0.008(4) 0.004(4) 0.000(3)
C63 0.080(8) 0.038(5) 0.042(5) 0.010(5) 0.013(5) -0.004(4)
C64 0.062(7) 0.031(4) 0.057(6) 0.006(4) 0.017(5) 0.004(4)
C65 0.043(5) 0.039(5) 0.088(7) 0.012(4) 0.013(5) 0.021(5)
C66 0.045(5) 0.034(4) 0.054(5) -0.001(4) 0.001(4) -0.003(4)
C67 0.118(10) 0.045(6) 0.101(9) 0.042(6) 0.058(8) 0.019(6)
Cl1S 0.085(2) 0.0841(19) 0.0724(18) 0.0330(17) 0.0007(16) 0.0012(15)
Cl2S 0.084(2) 0.080(2) 0.114(3) 0.0180(18) -0.008(2) -0.0070(19)
C1S 0.067(8) 0.101(9) 0.068(7) 0.022(7) 0.000(6) 0.005(7)
C2S 0.077(10) 0.109(11) 0.135(12) 0.022(8) -0.012(9) -0.020(9)

loop_
_atom_type_symbol
_atom_type_description
_atom_type_scat_dispersion_real
_atom_type_scat_dispersion_imag
_atom_type_scat_source
C C 0.0033 0.0016 'International Tables Vol C Tables 4.2.6.8 and 6.1.1.4'
H H 0.0000 0.0000 'International Tables Vol C Tables 4.2.6.8 and 6.1.1.4'
O O 0.0106 0.0060 'International Tables Vol C Tables 4.2.6.8 and 6.1.1.4'
P P 0.1023 0.0942 'International Tables Vol C Tables 4.2.6.8 and 6.1.1.4'
S S 0.1246 0.1234 'International Tables Vol C Tables 4.2.6.8 and 6.1.1.4'
Cl Cl 0.1484 0.1585 'International Tables Vol C Tables 4.2.6.8 and 6.1.1.4'
Se Se -0.0929 2.2259 'International Tables Vol C Tables 4.2.6.8 and 6.1.1.4'
Re Re -1.0185 7.2310 'International Tables Vol C Tables 4.2.6.8 and 6.1.1.4'

loop_
_geom_angle_atom_site_label_1
_geom_angle_atom_site_label_2
_geom_angle_atom_site_label_3
_geom_angle
P1 Re1 Se2 92.64(4)
P1 Re1 Se3 92.22(5)
Se2 Re1 Se3 89.78(2)
P1 Re1 Se4 92.08(4)
Se2 Re1 Se4 175.28(2)
Se3 Re1 Se4 89.95(2)
P1 Re1 Se1 91.99(5)
Se2 Re1 Se1 89.41(2)
Se3 Re1 Se1 175.74(2)
Se4 Re1 Se1 90.52(2)
P1 Re1 Re2 134.53(4)
Se2 Re1 Re2 118.069(18)
Se3 Re1 Re2 118.568(19)
Se4 Re1 Re2 58.149(17)
Se1 Re1 Re2 58.373(17)
P1 Re1 Re3 135.44(4)
Se2 Re1 Re3 58.284(16)
Se3 Re1 Re3 118.027(19)
Se4 Re1 Re3 117.904(19)
Se1 Re1 Re3 58.147(17)
Re2 Re1 Re3 59.793(9)
P1 Re1 Re4 135.62(4)
Se2 Re1 Re4 58.255(17)
Se3 Re1 Re4 58.415(17)
Se4 Re1 Re4 117.82(2)
Se1 Re1 Re4 117.766(18)
Re2 Re1 Re4 89.846(12)
Re3 Re1 Re4 59.625(10)
P1 Re1 Re5 135.03(4)
Se2 Re1 Re5 117.935(19)
Se3 Re1 Re5 58.408(17)
Se4 Re1 Re5 58.147(18)
Se1 Re1 Re5 118.510(19)
Re2 Re1 Re5 60.172(10)
Re3 Re1 Re5 89.532(11)
Re4 Re1 Re5 59.693(11)
P2 Re2 Se4 92.27(4)
P2 Re2 Se8 94.73(5)
Se4 Re2 Se8 88.80(2)
P2 Re2 Se1 88.81(5)
Se4 Re2 Se1 91.00(2)
Se8 Re2 Se1 176.46(2)
P2 Re2 Se5 91.59(4)
Se4 Re2 Se5 176.02(3)
Se8 Re2 Se5 89.92(2)
Se1 Re2 Se5 90.05(2)
P2 Re2 Re3 132.58(5)
Se4 Re2 Re3 118.978(19)
Se8 Re2 Re3 118.744(19)
Se1 Re2 Re3 58.412(17)
Se5 Re2 Re3 58.587(17)
P2 Re2 Re6 136.88(5)
Se4 Re2 Re6 117.82(2)
Se8 Re2 Re6 58.667(18)
Se1 Re2 Re6 118.490(19)
Se5 Re2 Re6 58.400(18)
Re3 Re2 Re6 60.089(10)
P2 Re2 Re1 132.79(5)
Se4 Re2 Re1 58.681(17)
Se8 Re2 Re1 118.468(19)
Se1 Re2 Re1 58.608(17)
Se5 Re2 Re1 118.907(18)
Re3 Re2 Re1 60.335(11)
Re6 Re2 Re1 90.250(12)
P2 Re2 Re5 137.53(5)
Se4 Re2 Re5 58.314(18)
Se8 Re2 Re5 58.284(18)
Se1 Re2 Re5 118.757(19)
Se5 Re2 Re5 117.90(2)
Re3 Re2 Re5 89.848(12)
Re6 Re2 Re5 59.510(11)
Re1 Re2 Re5 60.184(11)
P3 Re3 Se6 91.08(5)
P3 Re3 Se1 92.48(5)
Se6 Re3 Se1 176.42(2)
P3 Re3 Se2 90.40(5)
Se6 Re3 Se2 90.67(2)
Se1 Re3 Se2 89.61(2)
P3 Re3 Se5 93.57(5)
Se6 Re3 Se5 89.43(2)
Se1 Re3 Se5 90.05(2)
Se2 Re3 Se5 176.03(2)
P3 Re3 Re2 136.60(4)
Se6 Re3 Re2 118.36(2)
Se1 Re3 Re2 58.503(17)
Se2 Re3 Re2 118.150(18)
Se5 Re3 Re2 58.489(17)
P3 Re3 Re4 133.15(4)
Se6 Re3 Re4 58.659(17)
Se1 Re3 Re4 118.683(19)
Se2 Re3 Re4 58.467(18)
Se5 Re3 Re4 118.44(2)
Re2 Re3 Re4 90.236(12)
P3 Re3 Re6 135.68(5)
Se6 Re3 Re6 58.412(18)
Se1 Re3 Re6 118.449(19)
Se2 Re3 Re6 118.558(19)
Se5 Re3 Re6 58.323(18)
Re2 Re3 Re6 59.958(10)
Re4 Re3 Re6 60.120(11)
P3 Re3 Re1 134.37(5)
Se6 Re3 Re1 118.850(19)
Se1 Re3 Re1 58.472(17)
Se2 Re3 Re1 58.286(16)
Se5 Re3 Re1 118.346(18)
Re2 Re3 Re1 59.872(10)
Re4 Re3 Re1 60.217(10)
Re6 Re3 Re1 89.907(11)
P4 Re4 Se7 91.66(5)
P4 Re4 Se2 92.20(5)
Se7 Re4 Se2 176.14(2)
P4 Re4 Se6 91.66(4)
Se7 Re4 Se6 89.39(2)
Se2 Re4 Se6 90.42(2)
P4 Re4 Se3 92.64(4)
Se7 Re4 Se3 90.21(2)
Se2 Re4 Se3 89.69(2)
Se6 Re4 Se3 175.69(2)
P4 Re4 Re3 134.62(4)
Se7 Re4 Re3 118.358(19)
Se2 Re4 Re3 58.478(17)
Se6 Re4 Re3 58.244(18)
Se3 Re4 Re3 118.399(19)
P4 Re4 Re5 135.26(4)
Se7 Re4 Re5 58.446(17)
Se2 Re4 Re5 118.418(18)
Se6 Re4 Re5 117.818(19)
Se3 Re4 Re5 58.526(17)
Re3 Re4 Re5 90.112(12)
P4 Re4 Re6 134.67(4)
Se7 Re4 Re6 58.355(17)
Se2 Re4 Re6 118.454(18)
Se6 Re4 Re6 58.243(17)
Se3 Re4 Re6 118.087(18)
Re3 Re4 Re6 60.005(11)
Re5 Re4 Re6 59.582(11)
P4 Re4 Re1 135.52(4)
Se7 Re4 Re1 118.598(19)
Se2 Re4 Re1 58.268(17)
Se6 Re4 Re1 118.376(19)
Se3 Re4 Re1 58.254(17)
Re3 Re4 Re1 60.158(11)
Re5 Re4 Re1 60.164(10)
Re6 Re4 Re1 89.807(12)
P5 Re5 Se4 94.95(5)
P5 Re5 Se7 89.06(5)
Se4 Re5 Se7 175.97(2)
P5 Re5 Se8 90.90(5)
Se4 Re5 Se8 88.59(2)
Se7 Re5 Se8 90.97(2)
P5 Re5 Se3 93.06(5)
Se4 Re5 Se3 90.01(2)
Se7 Re5 Se3 90.17(2)
Se8 Re5 Se3 175.91(2)
P5 Re5 Re6 132.11(5)
Se4 Re5 Re6 117.978(19)
Se7 Re5 Re6 58.574(17)
Se8 Re5 Re6 58.797(17)
Se3 Re5 Re6 118.763(18)
P5 Re5 Re4 133.61(5)
Se4 Re5 Re4 118.52(2)
Se7 Re5 Re4 58.377(17)
Se8 Re5 Re4 119.023(19)
Se3 Re5 Re4 58.524(17)
Re6 Re5 Re4 60.260(10)
P5 Re5 Re2 136.47(5)
Se4 Re5 Re2 58.040(18)
Se7 Re5 Re2 118.484(19)
Se8 Re5 Re2 58.208(19)
Se3 Re5 Re2 117.88(2)
Re6 Re5 Re2 59.939(10)
Re4 Re5 Re2 89.800(12)
P5 Re5 Re1 137.68(5)
Se4 Re5 Re1 58.401(18)
Se7 Re5 Re1 118.507(19)
Se8 Re5 Re1 117.85(2)
Se3 Re5 Re1 58.245(17)
Re6 Re5 Re1 90.185(11)
Re4 Re5 Re1 60.143(10)
Re2 Re5 Re1 59.644(11)
O1 Re6 Se6 91.02(13)
O1 Re6 Se7 94.31(13)
Se6 Re6 Se7 89.57(2)
O1 Re6 Se5 88.99(13)
Se6 Re6 Se5 89.52(2)
Se7 Re6 Se5 176.59(2)
O1 Re6 Se8 92.75(13)
Se6 Re6 Se8 176.16(2)
Se7 Re6 Se8 90.87(2)
Se5 Re6 Se8 89.82(2)
O1 Re6 Re5 137.09(13)
Se6 Re6 Re5 118.684(18)
Se7 Re6 Re5 58.655(17)
Se5 Re6 Re5 119.115(19)
Se8 Re6 Re5 58.553(17)
O1 Re6 Re2 133.56(13)
Se6 Re6 Re2 118.24(2)
Se7 Re6 Re2 119.176(19)
Se5 Re6 Re2 58.571(17)
Se8 Re6 Re2 58.348(18)
Re5 Re6 Re2 60.551(10)
O1 Re6 Re3 132.52(13)
Se6 Re6 Re3 58.289(18)
Se7 Re6 Re3 118.238(19)
Se5 Re6 Re3 58.592(18)
Se8 Re6 Re3 118.29(2)
Re5 Re6 Re3 90.372(12)
Re2 Re6 Re3 59.953(11)
O1 Re6 Re4 136.22(13)
Se6 Re6 Re4 58.533(17)
Se7 Re6 Re4 58.365(17)
Se5 Re6 Re4 118.46(2)
Se8 Re6 Re4 118.677(19)
Re5 Re6 Re4 60.158(9)
Re2 Re6 Re4 90.092(12)
Re3 Re6 Re4 59.875(10)
Re3 Se1 Re2 63.085(19)
Re3 Se1 Re1 63.381(19)
Re2 Se1 Re1 63.019(19)
Re4 Se2 Re3 63.055(17)
Re4 Se2 Re1 63.477(17)
Re3 Se2 Re1 63.431(18)
Re1 Se3 Re4 63.332(17)
Re1 Se3 Re5 63.346(18)
Re4 Se3 Re5 62.950(16)
Re2 Se4 Re5 63.646(18)
Re2 Se4 Re1 63.170(17)
Re5 Se4 Re1 63.452(18)
Re6 Se5 Re2 63.029(18)
Re6 Se5 Re3 63.085(18)
Re2 Se5 Re3 62.925(17)
Re3 Se6 Re6 63.300(18)
Re3 Se6 Re4 63.097(17)
Re6 Se6 Re4 63.225(17)
Re6 Se7 Re4 63.279(19)
Re6 Se7 Re5 62.771(19)
Re4 Se7 Re5 63.177(19)
Re2 Se8 Re5 63.508(18)
Re2 Se8 Re6 62.985(18)
Re5 Se8 Re6 62.651(18)
O3 S1 O2 116.5(4)
O3 S1 O1 109.9(3)
O2 S1 O1 112.6(3)
O3 S1 C1 107.8(4)
O2 S1 C1 107.2(4)
O1 S1 C1 101.5(4)
C11 P1 C15 104.1(3)
C11 P1 C13 103.7(4)
C15 P1 C13 102.5(4)
C11 P1 Re1 113.8(2)
C15 P1 Re1 115.6(3)
C13 P1 Re1 115.5(2)
C23 P2 C21 104.3(4)
C23 P2 C25 101.6(4)
C21 P2 C25 104.0(4)
C23 P2 Re2 115.3(3)
C21 P2 Re2 114.2(3)
C25 P2 Re2 115.9(3)
C33 P3 C31 104.8(4)
C33 P3 C35 105.1(4)
C31 P3 C35 101.1(3)
C33 P3 Re3 113.3(2)
C31 P3 Re3 115.3(3)
C35 P3 Re3 115.8(2)
C43 P4 C45 100.0(3)
C43 P4 C41 104.2(4)
C45 P4 C41 104.4(4)
C43 P4 Re4 115.6(3)
C45 P4 Re4 117.0(3)
C41 P4 Re4 113.8(3)
C55 P5 C53 102.8(5)
C55 P5 C51 105.0(6)
C53 P5 C51 98.4(5)
C55 P5 Re5 115.9(4)
C53 P5 Re5 116.1(3)
C51 P5 Re5 116.3(3)
S1 O1 Re6 136.5(3)
C6 C1 C2 118.0(9)
C6 C1 S1 121.1(7)
C2 C1 S1 120.9(8)
C1 C2 C3 121.2(10)
C4 C3 C2 120.1(10)
C3 C4 C5 118.9(10)
C3 C4 C7 120.0(9)
C5 C4 C7 121.1(11)
C4 C5 C6 120.1(11)
C1 C6 C5 121.7(10)
C12 C11 P1 116.8(6)
C14 C13 P1 113.7(5)
C16 C15 P1 115.6(6)
C22 C21 P2 117.0(6)
C24 C23 P2 115.5(5)
C26 C25 P2 115.4(5)
C32 C31 P3 116.0(6)
C34 C33 P3 115.7(6)
C36 C35 P3 117.2(5)
C42 C41 P4 116.5(6)
C44 C43 P4 116.2(5)
C46 C45 P4 115.5(5)
C52 C51 P5 117.6(8)
C54 C53 P5 114.8(7)
C56A C55 P5 119.1(12)
C56B C55 P5 133.1(18)
O4 S2 O6 112.0(4)
O4 S2 O5 112.8(4)
O6 S2 O5 112.1(5)
O4 S2 C61 107.5(4)
O6 S2 C61 105.4(4)
O5 S2 C61 106.5(3)
C66 C61 C62 117.8(7)
C66 C61 S2 122.5(6)
C62 C61 S2 119.7(6)
C63 C62 C61 119.9(8)
C62 C63 C64 122.4(9)
C63 C64 C65 117.5(8)
C63 C64 C67 121.0(9)
C65 C64 C67 121.5(10)
C64 C65 C66 120.9(9)
C61 C66 C65 121.6(8)
Cl2S C1S Cl1S 114.6(7)
Cl3S C2S Cl4S 107.5(8)
Cl6S C2S Cl5S 108.3(8)

loop_
_geom_bond_atom_site_label_1
_geom_bond_atom_site_label_2
_geom_bond_distance
Re1 P1 2.4818(18)
Re1 Se2 2.5171(7)
Re1 Se3 2.5199(7)
Re1 Se4 2.5218(7)
Re1 Se1 2.5232(7)
Re1 Re2 2.6341(4)
Re1 Re3 2.6464(4)
Re1 Re4 2.6480(4)
Re1 Re5 2.6486(4)
Re2 P2 2.4765(18)
Re2 Se4 2.5074(7)
Re2 Se8 2.5150(8)
Re2 Se1 2.5168(7)
Re2 Se5 2.5201(7)
Re2 Re3 2.6320(4)
Re2 Re6 2.6321(4)
Re2 Re5 2.6482(4)
Re3 P3 2.4771(17)
Re3 Se6 2.5097(7)
Re3 Se1 2.5144(7)
Re3 Se2 2.5170(7)
Re3 Se5 2.5227(7)
Re3 Re4 2.6322(4)
Re3 Re6 2.6356(4)
Re4 P4 2.4796(18)
Re4 Se7 2.5152(7)
Re4 Se2 2.5167(7)
Re4 Se6 2.5209(7)
Re4 Se3 2.5242(7)
Re4 Re5 2.6360(4)
Re4 Re6 2.6387(4)
Re5 P5 2.4798(19)
Re5 Se4 2.5148(8)
Re5 Se7 2.5171(7)
Re5 Se8 2.5171(7)
Re5 Se3 2.5243(7)
Re5 Re6 2.6206(4)
Re6 O1 2.123(5)
Re6 Se6 2.5131(7)
Re6 Se7 2.5149(7)
Re6 Se5 2.5154(7)
Re6 Se8 2.5236(7)
S1 O3 1.426(6)
S1 O2 1.445(6)
S1 O1 1.497(5)
S1 C1 1.759(9)
P1 C11 1.821(7)
P1 C15 1.826(7)
P1 C13 1.838(8)
P2 C23 1.818(7)
P2 C21 1.832(8)
P2 C25 1.833(7)
P3 C33 1.819(8)
P3 C31 1.825(7)
P3 C35 1.825(7)
P4 C43 1.816(7)
P4 C45 1.822(7)
P4 C41 1.826(8)
P5 C55 1.760(10)
P5 C53 1.827(9)
P5 C51 1.880(10)
C1 C6 1.327(13)
C1 C2 1.380(12)
C2 C3 1.399(14)
C3 C4 1.347(14)
C4 C5 1.372(13)
C4 C7 1.523(13)
C5 C6 1.403(14)
C11 C12 1.526(10)
C13 C14 1.529(10)
C15 C16 1.495(11)
C21 C22 1.528(10)
C23 C24 1.512(10)
C25 C26 1.532(11)
C31 C32 1.487(11)
C33 C34 1.513(10)
C35 C36 1.515(10)
C41 C42 1.520(10)
C43 C44 1.535(11)
C45 C46 1.530(10)
C51 C52 1.471(13)
C53 C54 1.540(13)
C55 C56A 1.418(19)
C55 C56B 1.43(3)
S2 O4 1.435(6)
S2 O6 1.438(7)
S2 O5 1.441(6)
S2 C61 1.733(8)
C61 C66 1.373(11)
C61 C62 1.409(10)
C62 C63 1.380(11)
C63 C64 1.380(13)
C64 C65 1.384(12)
C64 C67 1.497(11)
C65 C66 1.391(11)
Cl1S C1S 1.746(11)
Cl2S C1S 1.709(12)
Cl3S C2S 1.639(14)
Cl4S C2S 1.747(14)
Cl5S C2S 1.829(14)
Cl6S C2S 1.684(14)

loop_
_geom_torsion_atom_site_label_1
_geom_torsion_atom_site_label_2
_geom_torsion_atom_site_label_3
_geom_torsion_atom_site_label_4
_geom_torsion
P1 Re1 Re2 P2 -3.45(9)
Se2 Re1 Re2 P2 123.26(6)
Se3 Re1 Re2 P2 -130.16(6)
Se4 Re1 Re2 P2 -60.00(6)
Se1 Re1 Re2 P2 53.28(6)
Re3 Re1 Re2 P2 122.26(6)
Re4 Re1 Re2 P2 176.56(6)
Re5 Re1 Re2 P2 -128.90(6)
P1 Re1 Re2 Se4 56.55(6)
Se2 Re1 Re2 Se4 -176.74(3)
Se3 Re1 Re2 Se4 -70.16(3)
Se1 Re1 Re2 Se4 113.28(3)
Re3 Re1 Re2 Se4 -177.74(2)
Re4 Re1 Re2 Se4 -123.44(2)
Re5 Re1 Re2 Se4 -68.90(2)
P1 Re1 Re2 Se8 125.58(6)
Se2 Re1 Re2 Se8 -107.70(3)
Se3 Re1 Re2 Se8 -1.12(3)
Se4 Re1 Re2 Se8 69.03(3)
Se1 Re1 Re2 Se8 -177.69(3)
Re3 Re1 Re2 Se8 -108.71(2)
Re4 Re1 Re2 Se8 -54.41(2)
Re5 Re1 Re2 Se8 0.13(2)
P1 Re1 Re2 Se1 -56.73(6)
Se2 Re1 Re2 Se1 69.99(3)
Se3 Re1 Re2 Se1 176.57(3)
Se4 Re1 Re2 Se1 -113.28(3)
Re3 Re1 Re2 Se1 68.984(19)
Re4 Re1 Re2 Se1 123.28(2)
Re5 Re1 Re2 Se1 177.82(2)
P1 Re1 Re2 Se5 -127.11(6)
Se2 Re1 Re2 Se5 -0.40(3)
Se3 Re1 Re2 Se5 106.18(3)
Se4 Re1 Re2 Se5 176.34(3)
Se1 Re1 Re2 Se5 -70.38(3)
Re3 Re1 Re2 Se5 -1.40(2)
Re4 Re1 Re2 Se5 52.90(2)
Re5 Re1 Re2 Se5 107.44(2)
P1 Re1 Re2 Re3 -125.71(6)
Se2 Re1 Re2 Re3 1.00(2)
Se3 Re1 Re2 Re3 107.58(2)
Se4 Re1 Re2 Re3 177.74(2)
Se1 Re1 Re2 Re3 -68.984(19)
Re4 Re1 Re2 Re3 54.299(11)
Re5 Re1 Re2 Re3 108.838(12)
P1 Re1 Re2 Re6 179.48(6)
Se2 Re1 Re2 Re6 -53.80(2)
Se3 Re1 Re2 Re6 52.78(2)
Se4 Re1 Re2 Re6 122.93(2)
Se1 Re1 Re2 Re6 -123.79(2)
Re3 Re1 Re2 Re6 -54.805(11)
Re4 Re1 Re2 Re6 -0.506(11)
Re5 Re1 Re2 Re6 54.033(11)
P1 Re1 Re2 Re5 125.45(6)
Se2 Re1 Re2 Re5 -107.83(2)
Se3 Re1 Re2 Re5 -1.255(19)
Se4 Re1 Re2 Re5 68.90(2)
Se1 Re1 Re2 Re5 -177.82(2)
Re3 Re1 Re2 Re5 -108.838(12)
Re4 Re1 Re2 Re5 -54.539(11)
P2 Re2 Re3 P3 1.69(9)
Se4 Re2 Re3 P3 126.47(7)
Se8 Re2 Re3 P3 -127.48(7)
Se1 Re2 Re3 P3 54.96(7)
Se5 Re2 Re3 P3 -57.17(7)
Re6 Re2 Re3 P3 -126.26(7)
Re1 Re2 Re3 P3 124.26(7)
Re5 Re2 Re3 P3 179.47(7)
P2 Re2 Re3 Se6 128.73(6)
Se4 Re2 Re3 Se6 -106.50(3)
Se8 Re2 Re3 Se6 -0.45(3)
Se1 Re2 Re3 Se6 -178.00(3)
Se5 Re2 Re3 Se6 69.86(3)
Re6 Re2 Re3 Se6 0.775(19)
Re1 Re2 Re3 Se6 -108.70(2)
Re5 Re2 Re3 Se6 -53.50(2)
P2 Re2 Re3 Se1 -53.27(6)
Se4 Re2 Re3 Se1 71.51(3)
Se8 Re2 Re3 Se1 177.56(3)
Se5 Re2 Re3 Se1 -112.14(3)
Re6 Re2 Re3 Se1 178.78(2)
Re1 Re2 Re3 Se1 69.300(19)
Re5 Re2 Re3 Se1 124.50(2)
P2 Re2 Re3 Se2 -123.58(6)
Se4 Re2 Re3 Se2 1.20(3)
Se8 Re2 Re3 Se2 107.25(3)
Se1 Re2 Re3 Se2 -70.31(3)
Se5 Re2 Re3 Se2 177.56(3)
Re6 Re2 Re3 Se2 108.47(2)
Re1 Re2 Re3 Se2 -1.01(2)
Re5 Re2 Re3 Se2 54.19(2)
P2 Re2 Re3 Se5 58.87(6)
Se4 Re2 Re3 Se5 -176.36(3)
Se8 Re2 Re3 Se5 -70.31(3)
Se1 Re2 Re3 Se5 112.14(3)
Re6 Re2 Re3 Se5 -69.08(2)
Re1 Re2 Re3 Se5 -178.56(2)
Re5 Re2 Re3 Se5 -123.36(2)
P2 Re2 Re3 Re4 -177.35(6)
Se4 Re2 Re3 Re4 -52.57(2)
Se8 Re2 Re3 Re4 53.47(2)
Se1 Re2 Re3 Re4 -124.08(2)
Se5 Re2 Re3 Re4 123.78(2)
Re6 Re2 Re3 Re4 54.698(11)
Re1 Re2 Re3 Re4 -54.782(11)
Re5 Re2 Re3 Re4 0.419(11)
P2 Re2 Re3 Re6 127.95(6)
Se4 Re2 Re3 Re6 -107.27(2)
Se8 Re2 Re3 Re6 -1.22(2)
Se1 Re2 Re3 Re6 -178.78(2)
Se5 Re2 Re3 Re6 69.08(2)
Re1 Re2 Re3 Re6 -109.479(12)
Re5 Re2 Re3 Re6 -54.279(11)
P2 Re2 Re3 Re1 -122.57(6)
Se4 Re2 Re3 Re1 2.21(2)
Se8 Re2 Re3 Re1 108.26(2)
Se1 Re2 Re3 Re1 -69.300(19)
Se5 Re2 Re3 Re1 178.56(2)
Re6 Re2 Re3 Re1 109.479(12)
Re5 Re2 Re3 Re1 55.200(11)
P1 Re1 Re3 P3 -2.98(9)
Se2 Re1 Re3 P3 53.63(6)
Se3 Re1 Re3 P3 124.11(6)
Se4 Re1 Re3 P3 -129.58(6)
Se1 Re1 Re3 P3 -58.06(6)
Re2 Re1 Re3 P3 -127.41(6)
Re4 Re1 Re3 P3 122.86(6)
Re5 Re1 Re3 P3 177.40(6)
P1 Re1 Re3 Se6 -127.67(6)
Se2 Re1 Re3 Se6 -71.05(3)
Se3 Re1 Re3 Se6 -0.57(3)
Se4 Re1 Re3 Se6 105.73(3)
Se1 Re1 Re3 Se6 177.25(3)
Re2 Re1 Re3 Se6 107.90(2)
Re4 Re1 Re3 Se6 -1.83(2)
Re5 Re1 Re3 Se6 52.71(2)
P1 Re1 Re3 Se1 55.08(6)
Se2 Re1 Re3 Se1 111.69(3)
Se3 Re1 Re3 Se1 -177.83(3)
Se4 Re1 Re3 Se1 -71.52(3)
Re2 Re1 Re3 Se1 -69.35(2)
Re4 Re1 Re3 Se1 -179.08(2)
Re5 Re1 Re3 Se1 -124.54(2)
P1 Re1 Re3 Se2 -56.62(6)
Se3 Re1 Re3 Se2 70.48(3)
Se4 Re1 Re3 Se2 176.79(3)
Se1 Re1 Re3 Se2 -111.69(3)
Re2 Re1 Re3 Se2 178.96(2)
Re4 Re1 Re3 Se2 69.23(2)
Re5 Re1 Re3 Se2 123.76(2)
P1 Re1 Re3 Se5 125.82(6)
Se2 Re1 Re3 Se5 -177.57(3)
Se3 Re1 Re3 Se5 -107.09(3)
Se4 Re1 Re3 Se5 -0.78(3)
Se1 Re1 Re3 Se5 70.74(3)
Re2 Re1 Re3 Se5 1.39(2)
Re4 Re1 Re3 Se5 -108.34(2)
Re5 Re1 Re3 Se5 -53.80(2)
P1 Re1 Re3 Re2 124.43(6)
Se2 Re1 Re3 Re2 -178.96(2)
Se3 Re1 Re3 Re2 -108.48(2)
Se4 Re1 Re3 Re2 -2.17(2)
Se1 Re1 Re3 Re2 69.35(2)
Re4 Re1 Re3 Re2 -109.732(13)
Re5 Re1 Re3 Re2 -55.193(11)
P1 Re1 Re3 Re4 -125.84(6)
Se2 Re1 Re3 Re4 -69.23(2)
Se3 Re1 Re3 Re4 1.25(2)
Se4 Re1 Re3 Re4 107.56(2)
Se1 Re1 Re3 Re4 179.08(2)
Re2 Re1 Re3 Re4 109.732(13)
Re5 Re1 Re3 Re4 54.539(11)
P1 Re1 Re3 Re6 179.12(6)
Se2 Re1 Re3 Re6 -124.26(2)
Se3 Re1 Re3 Re6 -53.78(2)
Se4 Re1 Re3 Re6 52.52(2)
Se1 Re1 Re3 Re6 124.05(2)
Re2 Re1 Re3 Re6 54.697(11)
Re4 Re1 Re3 Re6 -55.035(12)
Re5 Re1 Re3 Re6 -0.496(11)
P3 Re3 Re4 P4 1.52(9)
Se6 Re3 Re4 P4 -55.75(6)
Se1 Re3 Re4 P4 127.02(6)
Se2 Re3 Re4 P4 57.19(6)
Se5 Re3 Re4 P4 -125.69(6)
Re2 Re3 Re4 P4 -179.38(6)
Re6 Re3 Re4 P4 -124.81(6)
Re1 Re3 Re4 P4 126.12(6)
P3 Re3 Re4 Se7 126.89(6)
Se6 Re3 Re4 Se7 69.62(3)
Se1 Re3 Re4 Se7 -107.62(3)
Se2 Re3 Re4 Se7 -177.44(3)
Se5 Re3 Re4 Se7 -0.32(3)
Re2 Re3 Re4 Se7 -54.01(2)
Re6 Re3 Re4 Se7 0.559(19)
Re1 Re3 Re4 Se7 -108.51(2)
P3 Re3 Re4 Se2 -55.67(6)
Se6 Re3 Re4 Se2 -112.94(3)
Se1 Re3 Re4 Se2 69.82(3)
Se5 Re3 Re4 Se2 177.12(3)
Re2 Re3 Re4 Se2 123.43(2)
Re6 Re3 Re4 Se2 178.00(2)
Re1 Re3 Re4 Se2 68.933(19)
P3 Re3 Re4 Se6 57.27(6)
Se1 Re3 Re4 Se6 -177.23(3)
Se2 Re3 Re4 Se6 112.94(3)
Se5 Re3 Re4 Se6 -69.93(3)
Re2 Re3 Re4 Se6 -123.62(2)
Re6 Re3 Re4 Se6 -69.06(2)
Re1 Re3 Re4 Se6 -178.13(2)
P3 Re3 Re4 Se3 -125.86(6)
Se6 Re3 Re4 Se3 176.87(3)
Se1 Re3 Re4 Se3 -0.36(3)
Se2 Re3 Re4 Se3 -70.19(3)
Se5 Re3 Re4 Se3 106.94(3)
Re2 Re3 Re4 Se3 53.25(2)
Re6 Re3 Re4 Se3 107.81(2)
Re1 Re3 Re4 Se3 -1.26(2)
P3 Re3 Re4 Re5 -179.52(6)
Se6 Re3 Re4 Re5 123.20(2)
Se1 Re3 Re4 Re5 -54.03(2)
Se2 Re3 Re4 Re5 -123.85(2)
Se5 Re3 Re4 Re5 53.27(2)
Re2 Re3 Re4 Re5 -0.420(11)
Re6 Re3 Re4 Re5 54.145(11)
Re1 Re3 Re4 Re5 -54.922(11)
P3 Re3 Re4 Re6 126.33(6)
Se6 Re3 Re4 Re6 69.06(2)
Se1 Re3 Re4 Re6 -108.18(2)
Se2 Re3 Re4 Re6 -178.00(2)
Se5 Re3 Re4 Re6 -0.88(2)
Re2 Re3 Re4 Re6 -54.566(11)
Re1 Re3 Re4 Re6 -109.067(12)
P3 Re3 Re4 Re1 -124.60(6)
Se6 Re3 Re4 Re1 178.13(2)
Se1 Re3 Re4 Re1 0.89(2)
Se2 Re3 Re4 Re1 -68.933(19)
Se5 Re3 Re4 Re1 108.19(2)
Re2 Re3 Re4 Re1 54.501(11)
Re6 Re3 Re4 Re1 109.067(12)
P1 Re1 Re4 P4 0.72(9)
Se2 Re1 Re4 P4 -55.59(6)
Se3 Re1 Re4 P4 56.44(6)
Se4 Re1 Re4 P4 127.44(6)
Se1 Re1 Re4 P4 -125.74(6)
Re2 Re1 Re4 P4 -179.29(6)
Re3 Re1 Re4 P4 -124.86(6)
Re5 Re1 Re4 P4 125.78(6)
P1 Re1 Re4 Se7 -126.31(6)
Se2 Re1 Re4 Se7 177.39(3)
Se3 Re1 Re4 Se7 -70.59(3)
Se4 Re1 Re4 Se7 0.41(3)
Se1 Re1 Re4 Se7 107.23(3)
Re2 Re1 Re4 Se7 53.68(2)
Re3 Re1 Re4 Se7 108.11(2)
Re5 Re1 Re4 Se7 -1.253(19)
P1 Re1 Re4 Se2 56.31(6)
Se3 Re1 Re4 Se2 112.03(3)
Se4 Re1 Re4 Se2 -176.97(3)
Se1 Re1 Re4 Se2 -70.15(3)
Re2 Re1 Re4 Se2 -123.71(2)
Re3 Re1 Re4 Se2 -69.272(19)
Re5 Re1 Re4 Se2 -178.64(2)
P1 Re1 Re4 Se6 127.39(6)
Se2 Re1 Re4 Se6 71.08(3)
Se3 Re1 Re4 Se6 -176.89(3)
Se4 Re1 Re4 Se6 -105.89(3)
Se1 Re1 Re4 Se6 0.93(3)
Re2 Re1 Re4 Se6 -52.62(2)
Re3 Re1 Re4 Se6 1.81(2)
Re5 Re1 Re4 Se6 -107.56(2)
P1 Re1 Re4 Se3 -55.72(6)
Se2 Re1 Re4 Se3 -112.03(3)
Se4 Re1 Re4 Se3 71.00(3)
Se1 Re1 Re4 Se3 177.82(3)
Re2 Re1 Re4 Se3 124.27(2)
Re3 Re1 Re4 Se3 178.70(2)
Re5 Re1 Re4 Se3 69.33(2)
P1 Re1 Re4 Re3 125.58(6)
Se2 Re1 Re4 Re3 69.272(19)
Se3 Re1 Re4 Re3 -178.70(2)
Se4 Re1 Re4 Re3 -107.70(2)
Se1 Re1 Re4 Re3 -0.88(2)
Re2 Re1 Re4 Re3 -54.436(10)
Re5 Re1 Re4 Re3 -109.367(12)
P1 Re1 Re4 Re5 -125.05(6)
Se2 Re1 Re4 Re5 178.64(2)
Se3 Re1 Re4 Re5 -69.33(2)
Se4 Re1 Re4 Re5 1.66(2)
Se1 Re1 Re4 Re5 108.49(2)
Re2 Re1 Re4 Re5 54.931(11)
Re3 Re1 Re4 Re5 109.367(12)
P1 Re1 Re4 Re6 -179.48(6)
Se2 Re1 Re4 Re6 124.21(2)
Se3 Re1 Re4 Re6 -123.76(2)
Se4 Re1 Re4 Re6 -52.76(2)
Se1 Re1 Re4 Re6 54.06(2)
Re2 Re1 Re4 Re6 0.504(11)
Re3 Re1 Re4 Re6 54.941(10)
Re5 Re1 Re4 Re6 -54.427(11)
P4 Re4 Re5 P5 2.96(9)
Se7 Re4 Re5 P5 -52.19(7)
Se2 Re4 Re5 P5 130.42(7)
Se6 Re4 Re5 P5 -122.43(7)
Se3 Re4 Re5 P5 60.21(7)
Re3 Re4 Re5 P5 -175.98(7)
Re6 Re4 Re5 P5 -121.49(7)
Re1 Re4 Re5 P5 129.10(7)
P4 Re4 Re5 Se4 -127.82(6)
Se7 Re4 Re5 Se4 177.03(3)
Se2 Re4 Re5 Se4 -0.36(3)
Se6 Re4 Re5 Se4 106.79(3)
Se3 Re4 Re5 Se4 -70.58(3)
Re3 Re4 Re5 Se4 53.24(2)
Re6 Re4 Re5 Se4 107.72(2)
Re1 Re4 Re5 Se4 -1.68(2)
P4 Re4 Re5 Se7 55.15(6)
Se2 Re4 Re5 Se7 -177.39(3)
Se6 Re4 Re5 Se7 -70.24(3)
Se3 Re4 Re5 Se7 112.40(3)
Re3 Re4 Re5 Se7 -123.79(2)
Re6 Re4 Re5 Se7 -69.304(19)
Re1 Re4 Re5 Se7 -178.71(2)
P4 Re4 Re5 Se8 126.55(6)
Se7 Re4 Re5 Se8 71.40(3)
Se2 Re4 Re5 Se8 -106.00(3)
Se6 Re4 Re5 Se8 1.16(3)
Se3 Re4 Re5 Se8 -176.21(3)
Re3 Re4 Re5 Se8 -52.39(2)
Re6 Re4 Re5 Se8 2.09(2)
Re1 Re4 Re5 Se8 -107.31(2)
P4 Re4 Re5 Se3 -57.25(6)
Se7 Re4 Re5 Se3 -112.40(3)
Se2 Re4 Re5 Se3 70.21(3)
Se6 Re4 Re5 Se3 177.37(3)
Re3 Re4 Re5 Se3 123.81(2)
Re6 Re4 Re5 Se3 178.30(2)
Re1 Re4 Re5 Se3 68.89(2)
P4 Re4 Re5 Re6 124.45(6)
Se7 Re4 Re5 Re6 69.304(19)
Se2 Re4 Re5 Re6 -108.09(2)
Se6 Re4 Re5 Re6 -0.93(2)
Se3 Re4 Re5 Re6 -178.30(2)
Re3 Re4 Re5 Re6 -54.488(11)
Re1 Re4 Re5 Re6 -109.405(12)
P4 Re4 Re5 Re2 179.36(6)
Se7 Re4 Re5 Re2 124.21(2)
Se2 Re4 Re5 Re2 -53.18(2)
Se6 Re4 Re5 Re2 53.97(2)
Se3 Re4 Re5 Re2 -123.39(2)
Re3 Re4 Re5 Re2 0.418(11)
Re6 Re4 Re5 Re2 54.906(11)
Re1 Re4 Re5 Re2 -54.499(11)
P4 Re4 Re5 Re1 -126.14(6)
Se7 Re4 Re5 Re1 178.71(2)
Se2 Re4 Re5 Re1 1.316(19)
Se6 Re4 Re5 Re1 108.47(2)
Se3 Re4 Re5 Re1 -68.89(2)
Re3 Re4 Re5 Re1 54.917(11)
Re6 Re4 Re5 Re1 109.405(12)
P2 Re2 Re5 P5 -6.63(10)
Se4 Re2 Re5 P5 -59.38(8)
Se8 Re2 Re5 P5 51.26(8)
Se1 Re2 Re5 P5 -131.00(7)
Se5 Re2 Re5 P5 122.04(8)
Re3 Re2 Re5 P5 175.80(7)
Re6 Re2 Re5 P5 121.05(7)
Re1 Re2 Re5 P5 -128.88(7)
P2 Re2 Re5 Se4 52.75(7)
Se8 Re2 Re5 Se4 110.64(3)
Se1 Re2 Re5 Se4 -71.61(3)
Se5 Re2 Re5 Se4 -178.58(3)
Re3 Re2 Re5 Se4 -124.82(2)
Re6 Re2 Re5 Se4 -179.57(2)
Re1 Re2 Re5 Se4 -69.49(2)
P2 Re2 Re5 Se7 -129.61(7)
Se4 Re2 Re5 Se7 177.64(3)
Se8 Re2 Re5 Se7 -71.72(3)
Se1 Re2 Re5 Se7 106.03(3)
Se5 Re2 Re5 Se7 -0.94(3)
Re3 Re2 Re5 Se7 52.82(2)
Re6 Re2 Re5 Se7 -1.93(2)
Re1 Re2 Re5 Se7 108.15(2)
P2 Re2 Re5 Se8 -57.89(7)
Se4 Re2 Re5 Se8 -110.64(3)
Se1 Re2 Re5 Se8 177.74(3)
Se5 Re2 Re5 Se8 70.78(3)
Re3 Re2 Re5 Se8 124.54(2)
Re6 Re2 Re5 Se8 69.79(2)
Re1 Re2 Re5 Se8 179.86(2)
P2 Re2 Re5 Se3 123.49(7)
Se4 Re2 Re5 Se3 70.74(3)
Se8 Re2 Re5 Se3 -178.62(3)
Se1 Re2 Re5 Se3 -0.88(3)
Se5 Re2 Re5 Se3 -107.84(3)
Re3 Re2 Re5 Se3 -54.08(2)
Re6 Re2 Re5 Se3 -108.83(2)
Re1 Re2 Re5 Se3 1.245(19)
P2 Re2 Re5 Re6 -127.68(7)
Se4 Re2 Re5 Re6 179.57(2)
Se8 Re2 Re5 Re6 -69.79(2)
Se1 Re2 Re5 Re6 107.96(2)
Se5 Re2 Re5 Re6 0.99(2)
Re3 Re2 Re5 Re6 54.752(11)
Re1 Re2 Re5 Re6 110.077(12)
P2 Re2 Re5 Re4 177.15(7)
Se4 Re2 Re5 Re4 124.40(2)
Se8 Re2 Re5 Re4 -124.96(2)
Se1 Re2 Re5 Re4 52.79(2)
Se5 Re2 Re5 Re4 -54.18(2)
Re3 Re2 Re5 Re4 -0.418(11)
Re6 Re2 Re5 Re4 -55.170(11)
Re1 Re2 Re5 Re4 54.907(11)
P2 Re2 Re5 Re1 122.24(7)
Se4 Re2 Re5 Re1 69.49(2)
Se8 Re2 Re5 Re1 -179.86(2)
Se1 Re2 Re5 Re1 -2.120(19)
Se5 Re2 Re5 Re1 -109.08(2)
Re3 Re2 Re5 Re1 -55.325(11)
Re6 Re2 Re5 Re1 -110.077(12)
P1 Re1 Re5 P5 2.47(10)
Se2 Re1 Re5 P5 -124.73(7)
Se3 Re1 Re5 P5 -54.08(7)
Se4 Re1 Re5 P5 58.31(7)
Se1 Re1 Re5 P5 129.32(7)
Re2 Re1 Re5 P5 127.21(7)
Re3 Re1 Re5 P5 -177.91(7)
Re4 Re1 Re5 P5 -123.42(7)
P1 Re1 Re5 Se4 -55.84(6)
Se2 Re1 Re5 Se4 176.96(3)
Se3 Re1 Re5 Se4 -112.39(3)
Se1 Re1 Re5 Se4 71.01(3)
Re2 Re1 Re5 Se4 68.90(2)
Re3 Re1 Re5 Se4 123.78(2)
Re4 Re1 Re5 Se4 178.27(2)
P1 Re1 Re5 Se7 127.15(6)
Se2 Re1 Re5 Se7 -0.06(3)
Se3 Re1 Re5 Se7 70.59(3)
Se4 Re1 Re5 Se7 -177.02(3)
Se1 Re1 Re5 Se7 -106.00(3)
Re2 Re1 Re5 Se7 -108.11(2)
Re3 Re1 Re5 Se7 -53.23(2)
Re4 Re1 Re5 Se7 1.251(19)
P1 Re1 Re5 Se8 -124.87(6)
Se2 Re1 Re5 Se8 107.92(3)
Se3 Re1 Re5 Se8 178.58(3)
Se4 Re1 Re5 Se8 -69.04(3)
Se1 Re1 Re5 Se8 1.98(3)
Re2 Re1 Re5 Se8 -0.13(2)
Re3 Re1 Re5 Se8 54.75(2)
Re4 Re1 Re5 Se8 109.23(2)
P1 Re1 Re5 Se3 56.55(6)
Se2 Re1 Re5 Se3 -70.65(3)
Se4 Re1 Re5 Se3 112.39(3)
Se1 Re1 Re5 Se3 -176.60(3)
Re2 Re1 Re5 Se3 -178.71(2)
Re3 Re1 Re5 Se3 -123.83(2)
Re4 Re1 Re5 Se3 -69.344(19)
P1 Re1 Re5 Re6 -179.12(6)
Se2 Re1 Re5 Re6 53.67(2)
Se3 Re1 Re5 Re6 124.33(2)
Se4 Re1 Re5 Re6 -123.29(2)
Se1 Re1 Re5 Re6 -52.27(2)
Re2 Re1 Re5 Re6 -54.381(10)
Re3 Re1 Re5 Re6 0.499(11)
Re4 Re1 Re5 Re6 54.981(11)
P1 Re1 Re5 Re4 125.89(6)
Se2 Re1 Re5 Re4 -1.309(19)
Se3 Re1 Re5 Re4 69.344(19)
Se4 Re1 Re5 Re4 -178.27(2)
Se1 Re1 Re5 Re4 -107.25(2)
Re2 Re1 Re5 Re4 -109.362(13)
Re3 Re1 Re5 Re4 -54.483(11)
P1 Re1 Re5 Re2 -124.74(6)
Se2 Re1 Re5 Re2 108.05(2)
Se3 Re1 Re5 Re2 178.71(2)
Se4 Re1 Re5 Re2 -68.90(2)
Se1 Re1 Re5 Re2 2.110(19)
Re3 Re1 Re5 Re2 54.879(10)
Re4 Re1 Re5 Re2 109.362(13)
P5 Re5 Re6 O1 -3.6(2)
Se4 Re5 Re6 O1 124.1(2)
Se7 Re5 Re6 O1 -58.3(2)
Se8 Re5 Re6 O1 54.9(2)
Se3 Re5 Re6 O1 -128.9(2)
Re4 Re5 Re6 O1 -127.3(2)
Re2 Re5 Re6 O1 123.7(2)
Re1 Re5 Re6 O1 177.9(2)
P5 Re5 Re6 Se6 124.61(7)
Se4 Re5 Re6 Se6 -107.67(3)
Se7 Re5 Re6 Se6 69.93(3)
Se8 Re5 Re6 Se6 -176.92(3)
Se3 Re5 Re6 Se6 -0.71(3)
Re4 Re5 Re6 Se6 0.94(2)
Re2 Re5 Re6 Se6 -108.08(2)
Re1 Re5 Re6 Se6 -53.94(2)
P5 Re5 Re6 Se7 54.68(7)
Se4 Re5 Re6 Se7 -177.60(3)
Se8 Re5 Re6 Se7 113.15(3)
Se3 Re5 Re6 Se7 -70.64(3)
Re4 Re5 Re6 Se7 -68.99(2)
Re2 Re5 Re6 Se7 -178.01(2)
Re1 Re5 Re6 Se7 -123.87(2)
P5 Re5 Re6 Se5 -128.31(7)
Se4 Re5 Re6 Se5 -0.59(3)
Se7 Re5 Re6 Se5 177.01(3)
Se8 Re5 Re6 Se5 -69.84(3)
Se3 Re5 Re6 Se5 106.37(3)
Re4 Re5 Re6 Se5 108.02(2)
Re2 Re5 Re6 Se5 -1.01(2)
Re1 Re5 Re6 Se5 53.14(2)
P5 Re5 Re6 Se8 -58.47(7)
Se4 Re5 Re6 Se8 69.24(3)
Se7 Re5 Re6 Se8 -113.15(3)
Se3 Re5 Re6 Se8 176.21(3)
Re4 Re5 Re6 Se8 177.86(2)
Re2 Re5 Re6 Se8 68.83(2)
Re1 Re5 Re6 Se8 122.97(2)
P5 Re5 Re6 Re2 -127.31(7)
Se4 Re5 Re6 Re2 0.41(2)
Se7 Re5 Re6 Re2 178.01(2)
Se8 Re5 Re6 Re2 -68.83(2)
Se3 Re5 Re6 Re2 107.37(2)
Re4 Re5 Re6 Re2 109.027(13)
Re1 Re5 Re6 Re2 54.142(12)
P5 Re5 Re6 Re3 178.05(6)
Se4 Re5 Re6 Re3 -54.23(2)
Se7 Re5 Re6 Re3 123.37(2)
Se8 Re5 Re6 Re3 -123.47(2)
Se3 Re5 Re6 Re3 52.73(2)
Re4 Re5 Re6 Re3 54.385(11)
Re2 Re5 Re6 Re3 -54.643(12)
Re1 Re5 Re6 Re3 -0.501(12)
P5 Re5 Re6 Re4 123.67(7)
Se4 Re5 Re6 Re4 -108.62(2)
Se7 Re5 Re6 Re4 68.99(2)
Se8 Re5 Re6 Re4 -177.86(2)
Se3 Re5 Re6 Re4 -1.65(2)
Re2 Re5 Re6 Re4 -109.028(13)
Re1 Re5 Re6 Re4 -54.886(10)
P2 Re2 Re6 O1 -0.02(19)
Se4 Re2 Re6 O1 -129.01(17)
Se8 Re2 Re6 O1 -59.43(17)
Se1 Re2 Re6 O1 123.01(17)
Se5 Re2 Re6 O1 52.44(17)
Re3 Re2 Re6 O1 121.82(17)
Re1 Re2 Re6 O1 176.83(17)
Re5 Re2 Re6 O1 -128.59(17)
P2 Re2 Re6 Se6 -122.62(7)
Se4 Re2 Re6 Se6 108.40(3)
Se8 Re2 Re6 Se6 177.97(3)
Se1 Re2 Re6 Se6 0.41(3)
Se5 Re2 Re6 Se6 -70.16(3)
Re3 Re2 Re6 Se6 -0.773(19)
Re1 Re2 Re6 Se6 54.23(2)
Re5 Re2 Re6 Se6 108.81(2)
P2 Re2 Re6 Se7 130.52(7)
Se4 Re2 Re6 Se7 1.53(3)
Se8 Re2 Re6 Se7 71.10(3)
Se1 Re2 Re6 Se7 -106.46(3)
Se5 Re2 Re6 Se7 -177.03(3)
Re3 Re2 Re6 Se7 -107.64(2)
Re1 Re2 Re6 Se7 -52.64(2)
Re5 Re2 Re6 Se7 1.94(2)
P2 Re2 Re6 Se5 -52.46(7)
Se4 Re2 Re6 Se5 178.56(3)
Se8 Re2 Re6 Se5 -111.87(3)
Se1 Re2 Re6 Se5 70.57(3)
Re3 Re2 Re6 Se5 69.39(2)
Re1 Re2 Re6 Se5 124.39(2)
Re5 Re2 Re6 Se5 178.97(2)
P2 Re2 Re6 Se8 59.41(7)
Se4 Re2 Re6 Se8 -69.57(3)
Se1 Re2 Re6 Se8 -177.56(3)
Se5 Re2 Re6 Se8 111.87(3)
Re3 Re2 Re6 Se8 -178.74(2)
Re1 Re2 Re6 Se8 -123.74(2)
Re5 Re2 Re6 Se8 -69.16(2)
P2 Re2 Re6 Re5 128.57(7)
Se4 Re2 Re6 Re5 -0.41(2)
Se8 Re2 Re6 Re5 69.16(2)
Se1 Re2 Re6 Re5 -108.40(2)
Se5 Re2 Re6 Re5 -178.97(2)
Re3 Re2 Re6 Re5 -109.584(12)
Re1 Re2 Re6 Re5 -54.578(10)
P2 Re2 Re6 Re3 -121.84(7)
Se4 Re2 Re6 Re3 109.17(2)
Se8 Re2 Re6 Re3 178.74(2)
Se1 Re2 Re6 Re3 1.183(19)
Se5 Re2 Re6 Re3 -69.39(2)
Re1 Re2 Re6 Re3 55.006(11)
Re5 Re2 Re6 Re3 109.584(12)
P2 Re2 Re6 Re4 -176.34(7)
Se4 Re2 Re6 Re4 54.67(2)
Se8 Re2 Re6 Re4 124.25(2)
Se1 Re2 Re6 Re4 -53.32(2)
Se5 Re2 Re6 Re4 -123.88(2)
Re3 Re2 Re6 Re4 -54.498(11)
Re1 Re2 Re6 Re4 0.507(11)
Re5 Re2 Re6 Re4 55.086(10)
P3 Re3 Re6 O1 4.17(19)
Se6 Re3 Re6 O1 57.45(18)
Se1 Re3 Re6 O1 -124.54(18)
Se2 Re3 Re6 O1 128.84(18)
Se5 Re3 Re6 O1 -54.00(18)
Re2 Re3 Re6 O1 -123.35(18)
Re4 Re3 Re6 O1 126.90(18)
Re1 Re3 Re6 O1 -177.98(18)
P3 Re3 Re6 Se6 -53.27(6)
Se1 Re3 Re6 Se6 178.02(3)
Se2 Re3 Re6 Se6 71.40(3)
Se5 Re3 Re6 Se6 -111.45(3)
Re2 Re3 Re6 Se6 179.20(2)
Re4 Re3 Re6 Se6 69.46(2)
Re1 Re3 Re6 Se6 124.57(2)
P3 Re3 Re6 Se7 -123.29(6)
Se6 Re3 Re6 Se7 -70.02(3)
Se1 Re3 Re6 Se7 108.00(3)
Se2 Re3 Re6 Se7 1.38(3)
Se5 Re3 Re6 Se7 178.54(3)
Re2 Re3 Re6 Se7 109.18(2)
Re4 Re3 Re6 Se7 -0.558(19)
Re1 Re3 Re6 Se7 54.56(2)
P3 Re3 Re6 Se5 58.17(6)
Se6 Re3 Re6 Se5 111.45(3)
Se1 Re3 Re6 Se5 -70.54(3)
Se2 Re3 Re6 Se5 -177.15(3)
Re2 Re3 Re6 Se5 -69.35(2)
Re4 Re3 Re6 Se5 -179.10(2)
Re1 Re3 Re6 Se5 -123.98(2)
P3 Re3 Re6 Se8 128.74(6)
Se6 Re3 Re6 Se8 -177.98(3)
Se1 Re3 Re6 Se8 0.03(3)
Se2 Re3 Re6 Se8 -106.59(3)
Se5 Re3 Re6 Se8 70.57(3)
Re2 Re3 Re6 Se8 1.21(2)
Re4 Re3 Re6 Se8 -108.53(2)
Re1 Re3 Re6 Se8 -53.41(2)
P3 Re3 Re6 Re5 -177.34(6)
Se6 Re3 Re6 Re5 -124.07(2)
Se1 Re3 Re6 Re5 53.94(2)
Se2 Re3 Re6 Re5 -52.67(2)
Se5 Re3 Re6 Re5 124.48(2)
Re2 Re3 Re6 Re5 55.129(11)
Re4 Re3 Re6 Re5 -54.614(10)
Re1 Re3 Re6 Re5 0.501(12)
P3 Re3 Re6 Re2 127.53(6)
Se6 Re3 Re6 Re2 -179.20(2)
Se1 Re3 Re6 Re2 -1.184(19)
Se2 Re3 Re6 Re2 -107.80(2)
Se5 Re3 Re6 Re2 69.35(2)
Re4 Re3 Re6 Re2 -109.742(13)
Re1 Re3 Re6 Re2 -54.627(11)
P3 Re3 Re6 Re4 -122.73(6)
Se6 Re3 Re6 Re4 -69.46(2)
Se1 Re3 Re6 Re4 108.56(2)
Se2 Re3 Re6 Re4 1.941(19)
Se5 Re3 Re6 Re4 179.10(2)
Re2 Re3 Re6 Re4 109.742(13)
Re1 Re3 Re6 Re4 55.115(10)
P4 Re4 Re6 O1 3.15(19)
Se7 Re4 Re6 O1 58.99(18)
Se2 Re4 Re6 O1 -123.52(18)
Se6 Re4 Re6 O1 -52.52(18)
Se3 Re4 Re6 O1 130.09(18)
Re3 Re4 Re6 O1 -121.59(18)
Re5 Re4 Re6 O1 128.44(18)
Re1 Re4 Re6 O1 -176.65(18)
P4 Re4 Re6 Se6 55.67(6)
Se7 Re4 Re6 Se6 111.52(3)
Se2 Re4 Re6 Se6 -71.00(3)
Se3 Re4 Re6 Se6 -177.39(3)
Re3 Re4 Re6 Se6 -69.06(2)
Re5 Re4 Re6 Se6 -179.03(2)
Re1 Re4 Re6 Se6 -124.13(2)
P4 Re4 Re6 Se7 -55.84(6)
Se2 Re4 Re6 Se7 177.48(3)
Se6 Re4 Re6 Se7 -111.52(3)
Se3 Re4 Re6 Se7 71.10(3)
Re3 Re4 Re6 Se7 179.42(2)
Re5 Re4 Re6 Se7 69.45(2)
Re1 Re4 Re6 Se7 124.36(2)
P4 Re4 Re6 Se5 125.61(6)
Se7 Re4 Re6 Se5 -178.54(3)
Se2 Re4 Re6 Se5 -1.06(3)
Se6 Re4 Re6 Se5 69.94(3)
Se3 Re4 Re6 Se5 -107.45(3)
Re3 Re4 Re6 Se5 0.88(2)
Re5 Re4 Re6 Se5 -109.09(2)
Re1 Re4 Re6 Se5 -54.19(2)
P4 Re4 Re6 Se8 -127.38(6)
Se7 Re4 Re6 Se8 -71.53(3)
Se2 Re4 Re6 Se8 105.95(3)
Se6 Re4 Re6 Se8 176.95(3)
Se3 Re4 Re6 Se8 -0.44(3)
Re3 Re4 Re6 Se8 107.89(2)
Re5 Re4 Re6 Se8 -2.08(2)
Re1 Re4 Re6 Se8 52.82(2)
P4 Re4 Re6 Re5 -125.30(6)
Se7 Re4 Re6 Re5 -69.45(2)
Se2 Re4 Re6 Re5 108.03(2)
Se6 Re4 Re6 Re5 179.03(2)
Se3 Re4 Re6 Re5 1.64(2)
Re3 Re4 Re6 Re5 109.970(12)
Re1 Re4 Re6 Re5 54.903(11)
P4 Re4 Re6 Re2 179.30(6)
Se7 Re4 Re6 Re2 -124.86(2)
Se2 Re4 Re6 Re2 52.62(2)
Se6 Re4 Re6 Re2 123.62(2)
Se3 Re4 Re6 Re2 -53.76(2)
Re3 Re4 Re6 Re2 54.562(11)
Re5 Re4 Re6 Re2 -55.408(11)
Re1 Re4 Re6 Re2 -0.505(11)
P4 Re4 Re6 Re3 124.73(6)
Se7 Re4 Re6 Re3 -179.42(2)
Se2 Re4 Re6 Re3 -1.939(19)
Se6 Re4 Re6 Re3 69.06(2)
Se3 Re4 Re6 Re3 -108.33(2)
Re5 Re4 Re6 Re3 -109.970(12)
Re1 Re4 Re6 Re3 -55.066(11)
P3 Re3 Se1 Re2 -145.73(4)
Se6 Re3 Se1 Re2 29.4(4)
Se2 Re3 Se1 Re2 123.88(2)
Se5 Re3 Se1 Re2 -52.157(19)
Re4 Re3 Se1 Re2 70.749(19)
Re6 Re3 Se1 Re2 1.20(2)
Re1 Re3 Se1 Re2 71.657(15)
P3 Re3 Se1 Re1 142.61(4)
Se6 Re3 Se1 Re1 -42.2(4)
Se2 Re3 Se1 Re1 52.228(19)
Se5 Re3 Se1 Re1 -123.81(2)
Re2 Re3 Se1 Re1 -71.657(15)
Re4 Re3 Se1 Re1 -0.91(2)
Re6 Re3 Se1 Re1 -70.455(19)
P2 Re2 Se1 Re3 143.82(4)
Se4 Re2 Se1 Re3 -123.93(2)
Se8 Re2 Se1 Re3 -37.2(4)
Se5 Re2 Se1 Re3 52.23(2)
Re6 Re2 Se1 Re3 -1.20(2)
Re1 Re2 Se1 Re3 -72.217(15)
Re5 Re2 Se1 Re3 -70.062(19)
P2 Re2 Se1 Re1 -143.96(4)
Se4 Re2 Se1 Re1 -51.709(19)
Se8 Re2 Se1 Re1 35.0(4)
Se5 Re2 Se1 Re1 124.45(2)
Re3 Re2 Se1 Re1 72.217(15)
Re6 Re2 Se1 Re1 71.013(19)
Re5 Re2 Se1 Re1 2.16(2)
P1 Re1 Se1 Re3 -144.85(4)
Se2 Re1 Se1 Re3 -52.229(19)
Se3 Re1 Se1 Re3 26.7(3)
Se4 Re1 Se1 Re3 123.05(2)
Re2 Re1 Se1 Re3 71.759(15)
Re4 Re1 Se1 Re3 0.89(2)
Re5 Re1 Se1 Re3 69.609(19)
P1 Re1 Se1 Re2 143.39(4)
Se2 Re1 Se1 Re2 -123.99(2)
Se3 Re1 Se1 Re2 -45.0(3)
Se4 Re1 Se1 Re2 51.29(2)
Re3 Re1 Se1 Re2 -71.759(15)
Re4 Re1 Se1 Re2 -70.864(19)
Re5 Re1 Se1 Re2 -2.15(2)
P4 Re4 Se2 Re3 -143.22(4)
Se7 Re4 Se2 Re3 35.7(3)
Se6 Re4 Se2 Re3 -51.542(19)
Se3 Re4 Se2 Re3 124.15(2)
Re5 Re4 Se2 Re3 70.775(19)
Re6 Re4 Se2 Re3 1.970(19)
Re1 Re4 Se2 Re3 72.117(16)
P4 Re4 Se2 Re1 144.66(4)
Se7 Re4 Se2 Re1 -36.5(3)
Se6 Re4 Se2 Re1 -123.66(2)
Se3 Re4 Se2 Re1 52.030(19)
Re3 Re4 Se2 Re1 -72.117(16)
Re5 Re4 Se2 Re1 -1.342(19)
Re6 Re4 Se2 Re1 -70.147(19)
P3 Re3 Se2 Re4 142.96(5)
Se6 Re3 Se2 Re4 51.867(19)
Se1 Re3 Se2 Re4 -124.57(2)
Se5 Re3 Se2 Re4 -39.5(4)
Re2 Re3 Se2 Re4 -71.167(19)
Re6 Re3 Se2 Re4 -1.974(19)
Re1 Re3 Se2 Re4 -72.189(15)
P3 Re3 Se2 Re1 -144.86(5)
Se6 Re3 Se2 Re1 124.06(2)
Se1 Re3 Se2 Re1 -52.38(2)
Se5 Re3 Se2 Re1 32.6(4)
Re2 Re3 Se2 Re1 1.02(2)
Re4 Re3 Se2 Re1 72.189(15)
Re6 Re3 Se2 Re1 70.215(19)
P1 Re1 Se2 Re4 -144.37(5)
Se3 Re1 Se2 Re4 -52.157(19)
Se4 Re1 Se2 Re4 34.5(3)
Se1 Re1 Se2 Re4 123.66(2)
Re2 Re1 Se2 Re4 70.519(19)
Re3 Re1 Se2 Re4 71.539(15)
Re5 Re1 Se2 Re4 1.329(19)
P1 Re1 Se2 Re3 144.09(5)
Se3 Re1 Se2 Re3 -123.70(2)
Se4 Re1 Se2 Re3 -37.0(3)
Se1 Re1 Se2 Re3 52.12(2)
Re2 Re1 Se2 Re3 -1.02(2)
Re4 Re1 Se2 Re3 -71.539(15)
Re5 Re1 Se2 Re3 -70.210(19)
P1 Re1 Se3 Re4 144.67(4)
Se2 Re1 Se3 Re4 52.030(19)
Se4 Re1 Se3 Re4 -123.25(2)
Se1 Re1 Se3 Re4 -26.9(3)
Re2 Re1 Se3 Re4 -70.222(18)
Re3 Re1 Se3 Re4 -1.27(2)
Re5 Re1 Se3 Re4 -71.500(15)
P1 Re1 Se3 Re5 -143.83(4)
Se2 Re1 Se3 Re5 123.53(2)
Se4 Re1 Se3 Re5 -51.76(2)
Se1 Re1 Se3 Re5 44.6(3)
Re2 Re1 Se3 Re5 1.278(19)
Re3 Re1 Se3 Re5 70.230(18)
Re4 Re1 Se3 Re5 71.500(15)
P4 Re4 Se3 Re1 -144.23(5)
Se7 Re4 Se3 Re1 124.10(2)
Se2 Re4 Se3 Re1 -52.04(2)
Se6 Re4 Se3 Re1 39.4(3)
Re3 Re4 Se3 Re1 1.28(2)
Re5 Re4 Se3 Re1 72.110(15)
Re6 Re4 Se3 Re1 70.45(2)
P4 Re4 Se3 Re5 143.66(5)
Se7 Re4 Se3 Re5 51.99(2)
Se2 Re4 Se3 Re5 -124.15(2)
Se6 Re4 Se3 Re5 -32.7(3)
Re3 Re4 Se3 Re5 -70.83(2)
Re6 Re4 Se3 Re5 -1.66(2)
Re1 Re4 Se3 Re5 -72.110(15)
P5 Re5 Se3 Re1 146.91(5)
Se4 Re5 Se3 Re1 51.96(2)
Se7 Re5 Se3 Re1 -124.02(2)
Se8 Re5 Se3 Re1 -17.9(3)
Re6 Re5 Se3 Re1 -70.40(2)
Re4 Re5 Se3 Re1 -72.087(15)
Re2 Re5 Se3 Re1 -1.263(19)
P5 Re5 Se3 Re4 -141.00(5)
Se4 Re5 Se3 Re4 124.04(2)
Se7 Re5 Se3 Re4 -51.93(2)
Se8 Re5 Se3 Re4 54.2(3)
Re6 Re5 Se3 Re4 1.68(2)
Re2 Re5 Se3 Re4 70.824(19)
Re1 Re5 Se3 Re4 72.087(15)
P2 Re2 Se4 Re5 -147.46(5)
Se8 Re2 Se4 Re5 -52.77(2)
Se1 Re2 Se4 Re5 123.69(2)
Se5 Re2 Se4 Re5 18.4(4)
Re3 Re2 Se4 Re5 69.79(2)
Re6 Re2 Se4 Re5 0.42(2)
Re1 Re2 Se4 Re5 72.038(16)
P2 Re2 Se4 Re1 140.50(5)
Se8 Re2 Se4 Re1 -124.81(2)
Se1 Re2 Se4 Re1 51.65(2)
Se5 Re2 Se4 Re1 -53.6(4)
Re3 Re2 Se4 Re1 -2.24(2)
Re6 Re2 Se4 Re1 -71.62(2)
Re5 Re2 Se4 Re1 -72.038(16)
P5 Re5 Se4 Re2 143.49(5)
Se7 Re5 Se4 Re2 -31.0(3)
Se8 Re5 Se4 Re2 52.72(2)
Se3 Re5 Se4 Re2 -123.44(2)
Re6 Re5 Se4 Re2 -0.42(2)
Re4 Re5 Se4 Re2 -69.90(2)
Re1 Re5 Se4 Re2 -71.606(15)
P5 Re5 Se4 Re1 -144.90(5)
Se7 Re5 Se4 Re1 40.6(3)
Se8 Re5 Se4 Re1 124.32(2)
Se3 Re5 Se4 Re1 -51.833(19)
Re6 Re5 Se4 Re1 71.186(19)
Re4 Re5 Se4 Re1 1.71(2)
Re2 Re5 Se4 Re1 71.606(15)
P1 Re1 Se4 Re2 -143.48(5)
Se2 Re1 Se4 Re2 37.6(3)
Se3 Re1 Se4 Re2 124.30(2)
Se1 Re1 Se4 Re2 -51.46(2)
Re3 Re1 Se4 Re2 2.21(2)
Re4 Re1 Se4 Re2 70.647(19)
Re5 Re1 Se4 Re2 72.339(15)
P1 Re1 Se4 Re5 144.18(5)
Se2 Re1 Se4 Re5 -34.7(3)
Se3 Re1 Se4 Re5 51.961(19)
Se1 Re1 Se4 Re5 -123.80(2)
Re2 Re1 Se4 Re5 -72.339(15)
Re3 Re1 Se4 Re5 -70.13(2)
Re4 Re1 Se4 Re5 -1.69(2)
O1 Re6 Se5 Re2 -144.94(13)
Se6 Re6 Se5 Re2 124.03(2)
Se7 Re6 Se5 Re2 49.5(4)
Se8 Re6 Se5 Re2 -52.18(2)
Re5 Re6 Se5 Re2 1.03(2)
Re3 Re6 Se5 Re2 71.675(15)
Re4 Re6 Se5 Re2 70.785(19)
O1 Re6 Se5 Re3 143.39(13)
Se6 Re6 Se5 Re3 52.356(19)
Se7 Re6 Se5 Re3 -22.2(4)
Se8 Re6 Se5 Re3 -123.86(2)
Re5 Re6 Se5 Re3 -70.649(19)
Re2 Re6 Se5 Re3 -71.675(15)
Re4 Re6 Se5 Re3 -0.89(2)
P2 Re2 Se5 Re6 147.17(5)
Se4 Re2 Se5 Re6 -18.7(4)
Se8 Re2 Se5 Re6 52.44(2)
Se1 Re2 Se5 Re6 -124.02(2)
Re3 Re2 Se5 Re6 -71.923(16)
Re1 Re2 Se5 Re6 -70.50(2)
Re5 Re2 Se5 Re6 -1.00(2)
P2 Re2 Se5 Re3 -140.91(5)
Se4 Re2 Se5 Re3 53.2(4)
Se8 Re2 Se5 Re3 124.36(2)
Se1 Re2 Se5 Re3 -52.10(2)
Re6 Re2 Se5 Re3 71.923(16)
Re1 Re2 Se5 Re3 1.43(2)
Re5 Re2 Se5 Re3 70.92(2)
P3 Re3 Se5 Re6 -143.51(5)
Se6 Re3 Se5 Re6 -52.46(2)
Se1 Re3 Se5 Re6 124.00(2)
Se2 Re3 Se5 Re6 39.0(4)
Re2 Re3 Se5 Re6 71.836(15)
Re4 Re3 Se5 Re6 0.89(2)
Re1 Re3 Se5 Re6 70.42(2)
P3 Re3 Se5 Re2 144.66(5)
Se6 Re3 Se5 Re2 -124.29(2)
Se1 Re3 Se5 Re2 52.17(2)
Se2 Re3 Se5 Re2 -32.8(4)
Re4 Re3 Se5 Re2 -70.944(19)
Re6 Re3 Se5 Re2 -71.836(15)
Re1 Re3 Se5 Re2 -1.41(2)
P3 Re3 Se6 Re6 145.94(4)
Se1 Re3 Se6 Re6 -29.2(4)
Se2 Re3 Se6 Re6 -123.64(2)
Se5 Re3 Se6 Re6 52.385(19)
Re2 Re3 Se6 Re6 -0.79(2)
Re4 Re3 Se6 Re6 -71.925(15)
Re1 Re3 Se6 Re6 -70.067(19)
P3 Re3 Se6 Re4 -142.13(4)
Se1 Re3 Se6 Re4 42.7(4)
Se2 Re3 Se6 Re4 -51.719(19)
Se5 Re3 Se6 Re4 124.31(2)
Re2 Re3 Se6 Re4 71.137(19)
Re6 Re3 Se6 Re4 71.925(15)
Re1 Re3 Se6 Re4 1.86(2)
O1 Re6 Se6 Re3 -141.58(13)
Se7 Re6 Se6 Re3 124.11(2)
Se5 Re6 Se6 Re3 -52.599(19)
Se8 Re6 Se6 Re3 27.5(4)
Re5 Re6 Se6 Re3 70.77(2)
Re2 Re6 Se6 Re3 0.79(2)
Re4 Re6 Se6 Re3 71.728(15)
O1 Re6 Se6 Re4 146.69(13)
Se7 Re6 Se6 Re4 52.38(2)
Se5 Re6 Se6 Re4 -124.33(2)
Se8 Re6 Se6 Re4 -44.2(4)
Re5 Re6 Se6 Re4 -0.96(2)
Re2 Re6 Se6 Re4 -70.941(19)
Re3 Re6 Se6 Re4 -71.728(15)
P4 Re4 Se6 Re3 143.94(5)
Se7 Re4 Se6 Re3 -124.42(2)
Se2 Re4 Se6 Re3 51.72(2)
Se3 Re4 Se6 Re3 -39.7(3)
Re5 Re4 Se6 Re3 -71.10(2)
Re6 Re4 Se6 Re3 -72.041(16)
Re1 Re4 Se6 Re3 -1.85(2)
P4 Re4 Se6 Re6 -144.02(5)
Se7 Re4 Se6 Re6 -52.38(2)
Se2 Re4 Se6 Re6 123.76(2)
Se3 Re4 Se6 Re6 32.3(3)
Re3 Re4 Se6 Re6 72.041(16)
Re5 Re4 Se6 Re6 0.95(2)
Re1 Re4 Se6 Re6 70.19(2)
O1 Re6 Se7 Re4 -143.51(13)
Se6 Re6 Se7 Re4 -52.516(19)
Se5 Re6 Se7 Re4 22.0(4)
Se8 Re6 Se7 Re4 123.67(2)
Re5 Re6 Se7 Re4 71.995(15)
Re2 Re6 Se7 Re4 70.014(19)
Re3 Re6 Se7 Re4 0.57(2)
O1 Re6 Se7 Re5 144.50(13)
Se6 Re6 Se7 Re5 -124.51(2)
Se5 Re6 Se7 Re5 -50.0(4)
Se8 Re6 Se7 Re5 51.67(2)
Re2 Re6 Se7 Re5 -1.98(2)
Re3 Re6 Se7 Re5 -71.428(19)
Re4 Re6 Se7 Re5 -71.995(15)
P4 Re4 Se7 Re6 143.93(4)
Se2 Re4 Se7 Re6 -35.0(3)
Se6 Re4 Se7 Re6 52.286(19)
Se3 Re4 Se7 Re6 -123.42(2)
Re3 Re4 Se7 Re6 -0.57(2)
Re5 Re4 Se7 Re6 -71.369(16)
Re1 Re4 Se7 Re6 -70.094(19)
P4 Re4 Se7 Re5 -144.70(4)
Se2 Re4 Se7 Re5 36.4(3)
Se6 Re4 Se7 Re5 123.66(2)
Se3 Re4 Se7 Re5 -52.050(19)
Re3 Re4 Se7 Re5 70.801(19)
Re6 Re4 Se7 Re5 71.369(16)
Re1 Re4 Se7 Re5 1.28(2)
P5 Re5 Se7 Re6 -142.74(5)
Se4 Re5 Se7 Re6 31.7(3)
Se8 Re5 Se7 Re6 -51.86(2)
Se3 Re5 Se7 Re6 124.20(2)
Re4 Re5 Se7 Re6 72.154(16)
Re2 Re5 Se7 Re6 1.96(2)
Re1 Re5 Se7 Re6 70.880(19)
P5 Re5 Se7 Re4 145.10(5)
Se4 Re5 Se7 Re4 -40.4(3)
Se8 Re5 Se7 Re4 -124.02(2)
Se3 Re5 Se7 Re4 52.049(19)
Re6 Re5 Se7 Re4 -72.154(15)
Re2 Re5 Se7 Re4 -70.198(19)
Re1 Re5 Se7 Re4 -1.27(2)
P2 Re2 Se8 Re5 144.98(4)
Se4 Re2 Se8 Re5 52.80(2)
Se1 Re2 Se8 Re5 -34.0(4)
Se5 Re2 Se8 Re5 -123.44(2)
Re3 Re2 Se8 Re5 -69.97(2)
Re6 Re2 Se8 Re5 -71.212(16)
Re1 Re2 Se8 Re5 -0.13(2)
P2 Re2 Se8 Re6 -143.81(4)
Se4 Re2 Se8 Re6 124.01(2)
Se1 Re2 Se8 Re6 37.3(4)
Se5 Re2 Se8 Re6 -52.226(19)
Re3 Re2 Se8 Re6 1.24(2)
Re1 Re2 Se8 Re6 71.077(19)
Re5 Re2 Se8 Re6 71.212(16)
P5 Re5 Se8 Re2 -147.50(5)
Se4 Re5 Se8 Re2 -52.58(2)
Se7 Re5 Se8 Re2 123.42(2)
Se3 Re5 Se8 Re2 17.4(3)
Re6 Re5 Se8 Re2 71.724(15)
Re4 Re5 Se8 Re2 69.60(2)
Re1 Re5 Se8 Re2 0.13(2)
P5 Re5 Se8 Re6 140.77(5)
Se4 Re5 Se8 Re6 -124.30(2)
Se7 Re5 Se8 Re6 51.69(2)
Se3 Re5 Se8 Re6 -54.4(3)
Re4 Re5 Se8 Re6 -2.13(2)
Re2 Re5 Se8 Re6 -71.724(15)
Re1 Re5 Se8 Re6 -71.59(2)
O1 Re6 Se8 Re2 141.35(13)
Se6 Re6 Se8 Re2 -27.8(4)
Se7 Re6 Se8 Re2 -124.29(2)
Se5 Re6 Se8 Re2 52.362(19)
Re5 Re6 Se8 Re2 -72.542(15)
Re3 Re6 Se8 Re2 -1.23(2)
Re4 Re6 Se8 Re2 -70.43(2)
O1 Re6 Se8 Re5 -146.11(13)
Se6 Re6 Se8 Re5 44.8(4)
Se7 Re6 Se8 Re5 -51.75(2)
Se5 Re6 Se8 Re5 124.90(2)
Re2 Re6 Se8 Re5 72.542(15)
Re3 Re6 Se8 Re5 71.307(19)
Re4 Re6 Se8 Re5 2.12(2)
Se2 Re1 P1 C11 47.8(3)
Se3 Re1 P1 C11 -42.1(3)
Se4 Re1 P1 C11 -132.1(3)
Se1 Re1 P1 C11 137.3(3)
Re2 Re1 P1 C11 -177.3(3)
Re3 Re1 P1 C11 93.1(3)
Re4 Re1 P1 C11 2.7(3)
Re5 Re1 P1 C11 -87.4(3)
Se2 Re1 P1 C15 168.3(3)
Se3 Re1 P1 C15 78.5(3)
Se4 Re1 P1 C15 -11.6(3)
Se1 Re1 P1 C15 -102.2(3)
Re2 Re1 P1 C15 -56.7(3)
Re3 Re1 P1 C15 -146.3(3)
Re4 Re1 P1 C15 123.2(3)
Re5 Re1 P1 C15 33.1(3)
Se2 Re1 P1 C13 -72.0(3)
Se3 Re1 P1 C13 -161.9(3)
Se4 Re1 P1 C13 108.1(3)
Se1 Re1 P1 C13 17.5(3)
Re2 Re1 P1 C13 62.9(3)
Re3 Re1 P1 C13 -26.7(3)
Re4 Re1 P1 C13 -117.1(3)
Re5 Re1 P1 C13 152.7(3)
Se4 Re2 P2 C23 100.4(3)
Se8 Re2 P2 C23 11.4(3)
Se1 Re2 P2 C23 -168.7(3)
Se5 Re2 P2 C23 -78.6(3)
Re3 Re2 P2 C23 -125.6(3)
Re6 Re2 P2 C23 -36.1(3)
Re1 Re2 P2 C23 148.2(3)
Re5 Re2 P2 C23 57.7(3)
Se4 Re2 P2 C21 -138.9(3)
Se8 Re2 P2 C21 132.2(3)
Se1 Re2 P2 C21 -47.9(3)
Se5 Re2 P2 C21 42.1(3)
Re3 Re2 P2 C21 -4.8(3)
Re6 Re2 P2 C21 84.6(3)
Re1 Re2 P2 C21 -91.1(3)
Re5 Re2 P2 C21 178.5(3)
Se4 Re2 P2 C25 -18.0(3)
Se8 Re2 P2 C25 -107.0(3)
Se1 Re2 P2 C25 72.9(3)
Se5 Re2 P2 C25 162.9(3)
Re3 Re2 P2 C25 116.0(3)
Re6 Re2 P2 C25 -154.6(3)
Re1 Re2 P2 C25 29.7(3)
Re5 Re2 P2 C25 -60.7(3)
Se6 Re3 P3 C33 140.9(3)
Se1 Re3 P3 C33 -39.4(3)
Se2 Re3 P3 C33 50.2(3)
Se5 Re3 P3 C33 -129.6(3)
Re2 Re3 P3 C33 -83.8(3)
Re4 Re3 P3 C33 94.9(3)
Re6 Re3 P3 C33 -176.0(3)
Re1 Re3 P3 C33 7.0(3)
Se6 Re3 P3 C31 -98.4(3)
Se1 Re3 P3 C31 81.3(3)
Se2 Re3 P3 C31 170.9(3)
Se5 Re3 P3 C31 -8.9(3)
Re2 Re3 P3 C31 37.0(3)
Re4 Re3 P3 C31 -144.3(3)
Re6 Re3 P3 C31 -55.3(3)
Re1 Re3 P3 C31 127.7(3)
Se6 Re3 P3 C35 19.4(3)
Se1 Re3 P3 C35 -160.9(3)
Se2 Re3 P3 C35 -71.3(3)
Se5 Re3 P3 C35 108.9(3)
Re2 Re3 P3 C35 154.7(3)
Re4 Re3 P3 C35 -26.6(3)
Re6 Re3 P3 C35 62.4(3)
Re1 Re3 P3 C35 -114.5(3)
Se7 Re4 P4 C43 -77.8(3)
Se2 Re4 P4 C43 102.1(3)
Se6 Re4 P4 C43 11.6(3)
Se3 Re4 P4 C43 -168.1(3)
Re3 Re4 P4 C43 56.3(3)
Re5 Re4 P4 C43 -122.2(3)
Re6 Re4 P4 C43 -33.0(3)
Re1 Re4 P4 C43 146.7(3)
Se7 Re4 P4 C45 164.8(3)
Se2 Re4 P4 C45 -15.3(3)
Se6 Re4 P4 C45 -105.8(3)
Se3 Re4 P4 C45 74.5(3)
Re3 Re4 P4 C45 -61.1(3)
Re5 Re4 P4 C45 120.4(3)
Re6 Re4 P4 C45 -150.4(3)
Re1 Re4 P4 C45 29.3(3)
Se7 Re4 P4 C41 42.8(3)
Se2 Re4 P4 C41 -137.3(3)
Se6 Re4 P4 C41 132.2(3)
Se3 Re4 P4 C41 -47.5(3)
Re3 Re4 P4 C41 176.9(3)
Re5 Re4 P4 C41 -1.6(3)
Re6 Re4 P4 C41 87.6(3)
Re1 Re4 P4 C41 -92.7(3)
Se4 Re5 P5 C55 -19.2(5)
Se7 Re5 P5 C55 160.4(5)
Se8 Re5 P5 C55 69.4(5)
Se3 Re5 P5 C55 -109.5(5)
Re6 Re5 P5 C55 116.3(5)
Re4 Re5 P5 C55 -157.3(5)
Re2 Re5 P5 C55 27.9(5)
Re1 Re5 P5 C55 -65.9(5)
Se4 Re5 P5 C53 101.6(4)
Se7 Re5 P5 C53 -78.8(4)
Se8 Re5 P5 C53 -169.7(4)
Se3 Re5 P5 C53 11.3(4)
Re6 Re5 P5 C53 -122.9(4)
Re4 Re5 P5 C53 -36.5(4)
Re2 Re5 P5 C53 148.7(4)
Re1 Re5 P5 C53 54.9(4)
Se4 Re5 P5 C51 -143.4(4)
Se7 Re5 P5 C51 36.2(4)
Se8 Re5 P5 C51 -54.7(4)
Se3 Re5 P5 C51 126.3(4)
Re6 Re5 P5 C51 -7.9(4)
Re4 Re5 P5 C51 78.5(4)
Re2 Re5 P5 C51 -96.3(4)
Re1 Re5 P5 C51 169.9(3)
O3 S1 O1 Re6 115.8(5)
O2 S1 O1 Re6 -15.9(6)
C1 S1 O1 Re6 -130.3(5)
Se6 Re6 O1 S1 -125.3(4)
Se7 Re6 O1 S1 -35.6(4)
Se5 Re6 O1 S1 145.2(4)
Se8 Re6 O1 S1 55.4(4)
Re5 Re6 O1 S1 11.1(6)
Re2 Re6 O1 S1 102.6(4)
Re3 Re6 O1 S1 -171.1(3)
Re4 Re6 O1 S1 -82.7(5)
O3 S1 C1 C6 176.3(11)
O2 S1 C1 C6 -57.5(12)
O1 S1 C1 C6 60.8(11)
O3 S1 C1 C2 -2.9(10)
O2 S1 C1 C2 123.3(9)
O1 S1 C1 C2 -118.4(9)
C6 C1 C2 C3 2.7(19)
S1 C1 C2 C3 -178.1(9)
C1 C2 C3 C4 -1.5(19)
C2 C3 C4 C5 -0.8(19)
C2 C3 C4 C7 179.3(11)
C3 C4 C5 C6 2(2)
C7 C4 C5 C6 -178.4(13)
C2 C1 C6 C5 -2(2)
S1 C1 C6 C5 179.0(12)
C4 C5 C6 C1 0(3)
C15 P1 C11 C12 54.5(7)
C13 P1 C11 C12 -52.4(7)
Re1 P1 C11 C12 -178.7(5)
C11 P1 C13 C14 -62.3(6)
C15 P1 C13 C14 -170.5(5)
Re1 P1 C13 C14 62.9(6)
C11 P1 C15 C16 59.9(7)
C13 P1 C15 C16 167.7(6)
Re1 P1 C15 C16 -65.7(6)
C23 P2 C21 C22 -56.2(7)
C25 P2 C21 C22 50.0(7)
Re2 P2 C21 C22 177.2(5)
C21 P2 C23 C24 -60.4(7)
C25 P2 C23 C24 -168.3(6)
Re2 P2 C23 C24 65.6(6)
C23 P2 C25 C26 171.8(6)
C21 P2 C25 C26 63.6(7)
Re2 P2 C25 C26 -62.5(7)
C33 P3 C31 C32 55.2(7)
C35 P3 C31 C32 164.3(7)
Re3 P3 C31 C32 -70.0(7)
C31 P3 C33 C34 50.6(7)
C35 P3 C33 C34 -55.5(7)
Re3 P3 C33 C34 177.1(6)
C33 P3 C35 C36 -62.3(7)
C31 P3 C35 C36 -171.1(6)
Re3 P3 C35 C36 63.5(7)
C43 P4 C41 C42 -54.6(7)
C45 P4 C41 C42 49.9(7)
Re4 P4 C41 C42 178.6(5)
C45 P4 C43 C44 -167.8(6)
C41 P4 C43 C44 -60.0(7)
Re4 P4 C43 C44 65.7(7)
C43 P4 C45 C46 169.3(6)
C41 P4 C45 C46 61.6(7)
Re4 P4 C45 C46 -65.1(7)
C55 P5 C51 C52 -54.8(9)
C53 P5 C51 C52 -160.5(8)
Re5 P5 C51 C52 74.8(8)
C55 P5 C53 C54 -163.8(8)
C51 P5 C53 C54 -56.3(8)
Re5 P5 C53 C54 68.5(8)
C53 P5 C55 C56A -40.8(14)
C51 P5 C55 C56A -143.2(12)
Re5 P5 C55 C56A 87.0(12)
C53 P5 C55 C56B 38(3)
C51 P5 C55 C56B -65(2)
Re5 P5 C55 C56B 166(2)
O4 S2 C61 C66 9.4(8)
O6 S2 C61 C66 128.9(7)
O5 S2 C61 C66 -111.8(7)
O4 S2 C61 C62 -172.7(6)
O6 S2 C61 C62 -53.1(7)
O5 S2 C61 C62 66.1(7)
C66 C61 C62 C63 0.3(11)
S2 C61 C62 C63 -177.8(6)
C61 C62 C63 C64 -0.8(12)
C62 C63 C64 C65 1.1(13)
C62 C63 C64 C67 179.8(8)
C63 C64 C65 C66 -0.9(13)
C67 C64 C65 C66 -179.6(8)
C62 C61 C66 C65 -0.1(12)
S2 C61 C66 C65 177.9(6)
C64 C65 C66 C61 0.4(13)

_cod_database_fobs_code 2240992
